data_4328887
loop_
_publ_author_name
'Joseph Jankolovits'
'Choong-Sun Lim'
'Gellert Mezei'
'Jeff W. Kampf'
'Vincent L. Pecoraro'

_publ_contact_author vlpec@umich.edu
_publ_section_title
;
 Influencing the Size and Anion Selectivity of Dimeric
 Ln3+[15-Metallacrown-5] Compartments through Systematic Variation of the
 Host Side Chains and Central Metal
;
_journal_name_full 'Inorganic Chemistry'
_journal_page_first 4527
_journal_page_last 4538
_journal_paper_doi 10.1021/ic202347j
_journal_volume 51
_journal_year 2012
_chemical_absolute_configuration ad
_chemical_formula_moiety
;
 [LaCu5(C8H8N2O2)5]4(C10H4O4S2)6(C3H7N2O2)5(CH4O)2(H2O)27.5
;
_chemical_formula_sum 'C237 H282 Cu20 La4 N50 O103.5 S12'
_chemical_formula_weight 7698.29
_chemical_name_systematic
; 
 La[15-MC Cu(II), L-phenylglycineHA-5](bithiophene dicarboxylate) 
;
_space_group_IT_number 4
_symmetry_cell_setting monoclinic
_symmetry_space_group_name_Hall 'P 2yb'
_symmetry_space_group_name_H-M 'P 1 21 1'
_atom_sites_solution_hydrogens geom
_atom_sites_solution_primary direct
_atom_sites_solution_secondary difmap
_audit_creation_method SHELXL-97
_cell_angle_alpha 90.00
_cell_angle_beta 100.620(7)
_cell_angle_gamma 90.00
_cell_formula_units_Z 2
_cell_length_a 15.5616(14)
_cell_length_b 30.839(3)
_cell_length_c 30.729(3)
_cell_measurement_temperature 150(2)
_cell_volume 14494(2)
_computing_cell_refinement 'Bruker SAINT v7.60A'
_computing_data_collection 'Bruker APEX2 v2009.11.0'
_computing_data_reduction 'Bruker SAINT v7.60A'
_computing_molecular_graphics 'Bruker SHELXTL v6.14'
_computing_publication_material 'Bruker SHELXTL v6.14'
_computing_structure_refinement 'Bruker SHELXTL v6.14'
_computing_structure_solution 'Bruker SHELXTL v6.14'
_diffrn_ambient_temperature 150(2)
_diffrn_measured_fraction_theta_full 0.997
_diffrn_measured_fraction_theta_max 0.997
_diffrn_measurement_device_type 'Bruker APEX-II'
_diffrn_measurement_method 'omega scans'
_diffrn_radiation_monochromator 'Si-<111> channel cut crystal'
_diffrn_radiation_source synchrotron
_diffrn_radiation_type synchrotron
_diffrn_radiation_wavelength 0.77490
_diffrn_reflns_av_R_equivalents 0.1172
_diffrn_reflns_av_sigmaI/netI 0.1178
_diffrn_reflns_limit_h_max 19
_diffrn_reflns_limit_h_min -19
_diffrn_reflns_limit_k_max 38
_diffrn_reflns_limit_k_min -38
_diffrn_reflns_limit_l_max 38
_diffrn_reflns_limit_l_min -38
_diffrn_reflns_number 252123
_diffrn_reflns_theta_full 29.08
_diffrn_reflns_theta_max 29.08
_diffrn_reflns_theta_min 0.74
_exptl_absorpt_coefficient_mu 2.192
_exptl_absorpt_correction_T_max 0.9784
_exptl_absorpt_correction_T_min 0.7945
_exptl_absorpt_correction_type multi-scan
_exptl_absorpt_process_details
;
  Blessing, R. Acta Cryst. (1995) A51 33-38.
  Sheldrick, G.  SADABS (Version 2008/1) Bruker AXS area
  detector absorption and other corrections, University of
  Gottingen, Germany 2008.
;
_exptl_crystal_colour grey-purple
_exptl_crystal_density_diffrn 1.764
_exptl_crystal_description blade
_exptl_crystal_F_000 7764
_exptl_crystal_size_max 0.11
_exptl_crystal_size_mid 0.03
_exptl_crystal_size_min 0.01
_refine_diff_density_max 2.750
_refine_diff_density_min -1.581
_refine_diff_density_rms 0.277
_refine_ls_abs_structure_details 'Flack H D (1983), Acta Cryst. A39, 876-881'
_refine_ls_abs_structure_Flack -0.089(9)
_refine_ls_extinction_method none
_refine_ls_goodness_of_fit_ref 0.992
_refine_ls_hydrogen_treatment constr
_refine_ls_matrix_type full
_refine_ls_number_parameters 3775
_refine_ls_number_reflns 59688
_refine_ls_number_restraints 446
_refine_ls_restrained_S_all 0.990
_refine_ls_R_factor_all 0.1076
_refine_ls_R_factor_gt 0.0558
_refine_ls_shift/su_max 0.003
_refine_ls_shift/su_mean 0.000
_refine_ls_structure_factor_coef Fsqd
_refine_ls_weighting_details 'calc w=1/[\s^2^(Fo^2^)+(0.0842P)^2^+0.0000P] where P=(Fo^2^+2Fc^2^)/3'
_refine_ls_weighting_scheme calc
_refine_ls_wR_factor_gt 0.1246
_refine_ls_wR_factor_ref 0.1610
_reflns_number_gt 39751
_reflns_number_total 59688
_reflns_threshold_expression >2sigma(I)
_cod_data_source_file ic202347j_si_002_2.cif
_cod_data_source_block La3+[15-MCCu(II),pgHA-5](btDC)
_cod_original_formula_sum 'C237 H282 Cu20 La4 N50 O103.50 S12'
_cod_database_code 4328887

loop_
_symmetry_equiv_pos_as_xyz
'x, y, z'
'-x, y+1/2, -z'

loop_
_atom_site_label
_atom_site_type_symbol
_atom_site_fract_x
_atom_site_fract_y
_atom_site_fract_z
_atom_site_U_iso_or_equiv
_atom_site_adp_type
_atom_site_occupancy
_atom_site_symmetry_multiplicity
_atom_site_calc_flag
_atom_site_refinement_flags
_atom_site_disorder_assembly
_atom_site_disorder_group
La1 La 0.78341(4) -0.134702(18) 0.435387(19) 0.02505(13) Uani 1 1 d . . .
La2 La 0.79479(4) 0.162478(18) 0.944596(19) 0.02299(12) Uani 1 1 d . . .
La3 La 0.28797(4) 0.170351(19) 1.064295(19) 0.02554(13) Uani 1 1 d . . .
La4 La 0.70884(4) 0.380611(19) 1.45521(2) 0.02739(14) Uani 1 1 d . . .
Cu1 Cu 0.53954(8) -0.11762(4) 0.44285(4) 0.0279(3) Uani 1 1 d . . .
Cu2 Cu 0.75426(8) -0.01234(4) 0.46261(4) 0.0293(3) Uani 1 1 d . . .
Cu3 Cu 1.00228(8) -0.07880(4) 0.43349(4) 0.0324(3) Uani 1 1 d . . .
Cu4 Cu 0.94570(8) -0.22365(4) 0.42317(4) 0.0327(3) Uani 1 1 d . . .
Cu5 Cu 0.68169(8) -0.24747(4) 0.46288(4) 0.0308(3) Uani 1 1 d . . .
Cu6 Cu 0.97680(8) 0.07816(4) 0.93724(4) 0.0260(3) Uani 1 1 d . . .
Cu7 Cu 0.70045(8) 0.04540(4) 0.95146(4) 0.0273(3) Uani 1 1 d . . .
Cu8 Cu 0.55606(8) 0.17341(4) 0.96448(4) 0.0279(3) Uani 1 1 d . . .
Cu9 Cu 0.76350(8) 0.28095(4) 0.98447(4) 0.0295(3) Uani 1 1 d . . .
Cu10 Cu 1.01427(8) 0.22523(4) 0.94900(4) 0.0281(3) Uani 1 1 d . . .
Cu11 Cu 0.47516(9) 0.08718(5) 1.08524(5) 0.0368(3) Uani 1 1 d . . .
Cu12 Cu 0.51157(8) 0.23198(4) 1.06051(4) 0.0324(3) Uani 1 1 d . . .
Cu13 Cu 0.24066(8) 0.29504(4) 1.04456(4) 0.0290(3) Uani 1 1 d . . .
Cu14 Cu 0.04939(8) 0.18368(4) 1.05330(4) 0.0265(3) Uani 1 1 d . . .
Cu15 Cu 0.18401(8) 0.05405(4) 1.04331(4) 0.0314(3) Uani 1 1 d . . .
Cu16 Cu 0.95360(8) 0.39339(4) 1.46218(5) 0.0347(3) Uani 1 1 d . . .
Cu17 Cu 0.80820(9) 0.26613(4) 1.46849(5) 0.0361(3) Uani 1 1 d . . .
Cu18 Cu 0.51774(8) 0.29789(4) 1.45161(4) 0.0317(3) Uani 1 1 d . . .
Cu19 Cu 0.49209(8) 0.44498(4) 1.45836(4) 0.0282(3) Uani 1 1 d . . .
Cu20 Cu 0.76338(8) 0.50443(4) 1.47404(5) 0.0326(3) Uani 1 1 d . . .
O1 O 0.5057(4) -0.0573(2) 0.4429(3) 0.0350(17) Uani 1 1 d . . .
O2 O 0.6568(4) -0.0953(2) 0.4612(2) 0.0270(16) Uani 1 1 d . . .
O3 O 0.8478(5) 0.0228(2) 0.4457(3) 0.0386(19) Uani 1 1 d . . .
O4 O 0.8386(4) -0.0597(2) 0.4652(2) 0.0273(15) Uani 1 1 d . . .
O5 O 1.0863(4) -0.1161(2) 0.4127(2) 0.0341(17) Uani 1 1 d . . .
O6 O 0.9513(4) -0.1313(2) 0.4498(2) 0.0297(16) Uani 1 1 d . . .
O7 O 0.9071(5) -0.2838(2) 0.4276(3) 0.0416(19) Uani 1 1 d . . .
O8 O 0.8523(4) -0.2107(2) 0.4535(2) 0.0314(16) Uani 1 1 d . . .
O9 O 0.5537(4) -0.2473(2) 0.4575(2) 0.0327(17) Uani 1 1 d . . .
O10 O 0.6717(4) -0.1856(2) 0.4591(2) 0.0329(17) Uani 1 1 d . . .
O11 O 0.9531(4) 0.0170(2) 0.9494(2) 0.0265(15) Uani 1 1 d . . .
O12 O 0.8725(4) 0.0890(2) 0.9613(2) 0.0251(15) Uani 1 1 d . . .
O13 O 0.5775(4) 0.0437(2) 0.9575(2) 0.0292(16) Uani 1 1 d . . .
O14 O 0.6854(4) 0.1076(2) 0.9550(2) 0.0282(16) Uani 1 1 d . . .
O15 O 0.5186(4) 0.2337(2) 0.9655(2) 0.0332(17) Uani 1 1 d . . .
O16 O 0.6706(4) 0.1970(2) 0.9795(2) 0.0279(16) Uani 1 1 d . . .
O17 O 0.8591(5) 0.3195(2) 0.9797(3) 0.0352(17) Uani 1 1 d . . .
O18 O 0.8492(4) 0.2351(2) 0.9836(2) 0.0290(16) Uani 1 1 d . . .
O19 O 1.1060(5) 0.1916(2) 0.9308(2) 0.0308(16) Uani 1 1 d . . .
O20 O 0.9595(4) 0.1712(2) 0.9562(2) 0.0253(15) Uani 1 1 d . . .
O21 O 0.5943(5) 0.1093(3) 1.0931(3) 0.0412(19) Uani 1 1 d . . .
O22 O 0.4419(4) 0.1429(2) 1.0588(2) 0.0335(17) Uani 1 1 d . . .
O23 O 0.5049(4) 0.2942(2) 1.0595(2) 0.0337(17) Uani 1 1 d . . .
O24 O 0.3871(4) 0.2324(2) 1.0465(2) 0.0293(16) Uani 1 1 d . . .
O25 O 0.1237(4) 0.3089(2) 1.0567(2) 0.0301(16) Uani 1 1 d . . .
O26 O 0.1976(4) 0.2361(2) 1.0381(2) 0.0276(16) Uani 1 1 d . . .
O27 O -0.0113(4) 0.1312(2) 1.0615(2) 0.0306(16) Uani 1 1 d . . .
O28 O 0.1322(4) 0.1468(2) 1.0314(2) 0.0262(15) Uani 1 1 d . . .
O29 O 0.2634(5) 0.0103(2) 1.0721(3) 0.0385(18) Uani 1 1 d . . .
O30 O 0.2874(4) 0.0890(2) 1.0434(2) 0.0287(16) Uani 1 1 d . . .
O31 O 1.0082(5) 0.3402(2) 1.4484(2) 0.0328(17) Uani 1 1 d . . .
O32 O 0.8678(4) 0.3558(2) 1.4804(2) 0.0300(16) Uani 1 1 d . . .
O33 O 0.7237(5) 0.2199(2) 1.4553(3) 0.044(2) Uani 1 1 d . . .
O34 O 0.7114(4) 0.3004(2) 1.4811(2) 0.0333(17) Uani 1 1 d . . .
O35 O 0.4026(5) 0.3235(2) 1.4330(2) 0.0336(17) Uani 1 1 d . . .
O36 O 0.5563(4) 0.3559(2) 1.4656(2) 0.0314(17) Uani 1 1 d . . .
O37 O 0.5025(5) 0.5068(2) 1.4646(2) 0.0335(17) Uani 1 1 d . . .
O38 O 0.6176(4) 0.4447(2) 1.4755(2) 0.0287(16) Uani 1 1 d . . .
O39 O 0.8826(5) 0.5183(3) 1.4654(3) 0.047(2) Uani 1 1 d . . .
O40 O 0.8081(5) 0.4450(2) 1.4798(3) 0.0398(19) Uani 1 1 d . . .
N1 N 0.6605(6) 0.0338(3) 0.4526(3) 0.033(2) Uani 1 1 d . . .
H1A H 0.6654 0.0505 0.4769 0.039 Uiso 1 1 calc R . .
H1B H 0.6687 0.0509 0.4299 0.039 Uiso 1 1 calc R . .
N2 N 0.6552(5) -0.0501(3) 0.4580(3) 0.0262(19) Uani 1 1 d . . .
N3 N 1.0481(6) -0.0226(3) 0.4184(4) 0.043(2) Uani 1 1 d . . .
H3A H 1.0990 -0.0174 0.4368 0.052 Uiso 1 1 calc R . .
H3B H 1.0591 -0.0240 0.3907 0.052 Uiso 1 1 calc R . .
N4 N 0.9122(6) -0.0439(3) 0.4488(3) 0.030(2) Uani 1 1 d . . .
N5 N 1.0522(5) -0.2329(3) 0.3956(3) 0.033(2) Uani 1 1 d . . .
H5A H 1.0890 -0.2512 0.4125 0.040 Uiso 1 1 calc R . .
H5B H 1.0360 -0.2451 0.3687 0.040 Uiso 1 1 calc R . .
N6 N 0.9897(5) -0.1660(3) 0.4301(3) 0.030(2) Uani 1 1 d . . .
N7 N 0.6998(6) -0.3115(3) 0.4599(3) 0.034(2) Uani 1 1 d . . .
H7A H 0.7061 -0.3228 0.4873 0.041 Uiso 1 1 calc R . .
H7B H 0.6525 -0.3237 0.4431 0.041 Uiso 1 1 calc R . .
N8 N 0.7998(5) -0.2470(3) 0.4544(3) 0.030(2) Uani 1 1 d . . .
N9 N 0.4238(5) -0.1489(3) 0.4246(3) 0.034(2) Uani 1 1 d . . .
H9A H 0.3838 -0.1370 0.4388 0.041 Uiso 1 1 calc R . .
H9B H 0.4049 -0.1455 0.3953 0.041 Uiso 1 1 calc R . .
N10 N 0.5824(5) -0.1750(3) 0.4482(3) 0.030(2) Uani 1 1 d . . .
N11 N 0.7266(5) -0.0176(3) 0.9511(3) 0.0279(19) Uani 1 1 d . . .
H11A H 0.7157 -0.0297 0.9762 0.033 Uiso 1 1 calc R . .
H11B H 0.6910 -0.0302 0.9281 0.033 Uiso 1 1 calc R . .
N12 N 0.8245(5) 0.0504(2) 0.9571(3) 0.0217(17) Uani 1 1 d . . .
N13 N 0.4451(5) 0.1401(3) 0.9640(3) 0.034(2) Uani 1 1 d . . .
H13A H 0.4269 0.1447 0.9898 0.041 Uiso 1 1 calc R . .
H13B H 0.4036 0.1504 0.9422 0.041 Uiso 1 1 calc R . .
N14 N 0.5978(5) 0.1168(3) 0.9569(3) 0.0260(19) Uani 1 1 d . . .
N15 N 0.6714(6) 0.3254(3) 0.9676(3) 0.037(2) Uani 1 1 d . . .
H15A H 0.6824 0.3484 0.9858 0.044 Uiso 1 1 calc R . .
H15B H 0.6716 0.3346 0.9398 0.044 Uiso 1 1 calc R . .
N16 N 0.6666(5) 0.2424(2) 0.9767(3) 0.0246(18) Uani 1 1 d . . .
N17 N 1.0474(5) 0.2847(3) 0.9333(3) 0.0282(19) Uani 1 1 d . . .
H17A H 1.1039 0.2895 0.9454 0.034 Uiso 1 1 calc R . .
H17B H 1.0421 0.2867 0.9037 0.034 Uiso 1 1 calc R . .
N18 N 0.9210(5) 0.2546(3) 0.9676(3) 0.0254(18) Uani 1 1 d . . .
N19 N 1.0932(5) 0.0729(3) 0.9164(3) 0.0298(19) Uani 1 1 d . . .
H19A H 1.1308 0.0577 0.9364 0.036 Uiso 1 1 calc R . .
H19B H 1.0852 0.0583 0.8906 0.036 Uiso 1 1 calc R . .
N20 N 1.0068(6) 0.1385(3) 0.9395(3) 0.034(2) Uani 1 1 d . . .
N21 N 0.6415(6) 0.2252(4) 1.0824(3) 0.050(3) Uani 1 1 d . . .
H21A H 0.6702 0.2366 1.0623 0.060 Uiso 1 1 calc R . .
H21B H 0.6568 0.2403 1.1077 0.060 Uiso 1 1 calc R . .
N22 N 0.5142(5) 0.1714(3) 1.0659(3) 0.033(2) Uani 1 1 d . . .
N23 N 0.2998(5) 0.3537(3) 1.0566(3) 0.030(2) Uani 1 1 d . . .
H23A H 0.2713 0.3736 1.0379 0.036 Uiso 1 1 calc R . .
H23B H 0.2977 0.3621 1.0845 0.036 Uiso 1 1 calc R . .
N24 N 0.3585(6) 0.2764(3) 1.0472(3) 0.031(2) Uani 1 1 d . . .
N25 N -0.0399(5) 0.2264(3) 1.0687(3) 0.030(2) Uani 1 1 d . . .
H25A H -0.0875 0.2262 1.0470 0.036 Uiso 1 1 calc R . .
H25B H -0.0566 0.2178 1.0939 0.036 Uiso 1 1 calc R . .
N26 N 0.1110(5) 0.2355(3) 1.0472(3) 0.0273(19) Uani 1 1 d . . .
N27 N 0.0697(6) 0.0223(3) 1.0433(3) 0.032(2) Uani 1 1 d . . .
H27A H 0.0470 0.0131 1.0157 0.039 Uiso 1 1 calc R . .
H27B H 0.0789 -0.0010 1.0612 0.039 Uiso 1 1 calc R . .
N28 N 0.1070(5) 0.1033(3) 1.0371(3) 0.0264(19) Uani 1 1 d . . .
N29 N 0.4983(6) 0.0254(3) 1.1057(3) 0.042(2) Uani 1 1 d . . .
H29A H 0.5329 0.0126 1.0890 0.051 Uiso 1 1 calc R . .
H29B H 0.5270 0.0255 1.1339 0.051 Uiso 1 1 calc R . .
N30 N 0.3600(6) 0.0649(3) 1.0661(3) 0.033(2) Uani 1 1 d . . .
N31 N 0.9095(7) 0.2337(4) 1.4545(4) 0.058(3) Uani 1 1 d . . .
H31A H 0.9286 0.2150 1.4766 0.069 Uiso 1 1 calc R . .
H31B H 0.8918 0.2181 1.4297 0.069 Uiso 1 1 calc R . .
N32 N 0.8882(6) 0.3137(3) 1.4726(3) 0.032(2) Uani 1 1 d . . .
N33 N 0.4894(6) 0.2353(3) 1.4471(3) 0.039(2) Uani 1 1 d . . .
H33A H 0.4763 0.2257 1.4728 0.047 Uiso 1 1 calc R . .
H33B H 0.4427 0.2307 1.4255 0.047 Uiso 1 1 calc R . .
N34 N 0.6333(6) 0.2757(3) 1.4658(3) 0.032(2) Uani 1 1 d . . .
N35 N 0.3628(5) 0.4405(3) 1.4345(3) 0.030(2) Uani 1 1 d . . .
H35A H 0.3336 0.4544 1.4530 0.037 Uiso 1 1 calc R . .
H35B H 0.3508 0.4539 1.4081 0.037 Uiso 1 1 calc R . .
N36 N 0.4854(5) 0.3842(3) 1.4542(3) 0.031(2) Uani 1 1 d . . .
N37 N 0.7072(6) 0.5641(3) 1.4645(3) 0.038(2) Uani 1 1 d . . .
H37A H 0.7356 0.5825 1.4848 0.045 Uiso 1 1 calc R . .
H37B H 0.7125 0.5739 1.4375 0.045 Uiso 1 1 calc R . .
N38 N 0.6466(6) 0.4871(3) 1.4741(3) 0.031(2) Uani 1 1 d . . .
N39 N 1.0439(6) 0.4364(3) 1.4491(3) 0.038(2) Uani 1 1 d . . .
H39A H 1.0909 0.4357 1.4711 0.045 Uiso 1 1 calc R . .
H39B H 1.0614 0.4288 1.4239 0.045 Uiso 1 1 calc R . .
N40 N 0.8899(6) 0.4440(3) 1.4694(3) 0.033(2) Uani 1 1 d . . .
C1 C 0.5771(7) -0.0340(3) 0.4482(3) 0.030(2) Uani 1 1 d . . .
C2 C 0.5693(7) 0.0146(3) 0.4423(4) 0.035(3) Uani 1 1 d . . .
H2 H 0.5347 0.0262 0.4632 0.042 Uiso 1 1 calc R . .
C3 C 0.5261(7) 0.0263(4) 0.3965(4) 0.042(3) Uani 1 1 d . . .
C4 C 0.5563(10) 0.0113(5) 0.3616(5) 0.062(4) Uani 1 1 d . . .
H4 H 0.6041 -0.0074 0.3653 0.075 Uiso 1 1 calc R . .
C5 C 0.5132(13) 0.0245(5) 0.3180(5) 0.077(5) Uani 1 1 d . . .
H5 H 0.5337 0.0155 0.2929 0.092 Uiso 1 1 calc R . .
C6 C 0.4445(11) 0.0496(5) 0.3149(5) 0.071(4) Uani 1 1 d . . .
H6 H 0.4152 0.0564 0.2865 0.085 Uiso 1 1 calc R . .
C7 C 0.4121(9) 0.0667(5) 0.3495(6) 0.066(4) Uani 1 1 d . . .
H7 H 0.3651 0.0859 0.3455 0.079 Uiso 1 1 calc R . .
C8 C 0.4544(8) 0.0535(4) 0.3915(5) 0.054(3) Uani 1 1 d . . .
H8 H 0.4341 0.0632 0.4164 0.064 Uiso 1 1 calc R . .
C9 C 0.9100(7) -0.0026(4) 0.4403(3) 0.032(2) Uani 1 1 d . . .
C10 C 0.9867(7) 0.0142(4) 0.4212(4) 0.037(3) Uani 1 1 d . . .
H10 H 1.0174 0.0363 0.4412 0.045 Uiso 1 1 calc R . .
C11 C 0.9550(7) 0.0346(4) 0.3760(4) 0.038(3) Uani 1 1 d . . .
C12 C 0.9102(10) 0.0095(5) 0.3426(5) 0.064(4) Uani 1 1 d . . .
H12 H 0.8994 -0.0196 0.3476 0.077 Uiso 1 1 calc R . .
C13 C 0.8810(11) 0.0280(6) 0.3010(5) 0.070(4) Uani 1 1 d . . .
H13 H 0.8492 0.0114 0.2783 0.084 Uiso 1 1 calc R . .
C14 C 0.8997(10) 0.0715(5) 0.2935(6) 0.072(4) Uani 1 1 d . . .
H14 H 0.8817 0.0836 0.2656 0.086 Uiso 1 1 calc R . .
C15 C 0.9452(10) 0.0969(5) 0.3280(5) 0.071(4) Uani 1 1 d . . .
H15 H 0.9569 0.1259 0.3232 0.085 Uiso 1 1 calc R . .
C16 C 0.9729(8) 0.0782(4) 0.3695(5) 0.054(3) Uani 1 1 d . . .
H16 H 1.0031 0.0947 0.3928 0.065 Uiso 1 1 calc R . .
C17 C 1.0570(7) -0.1559(4) 0.4126(3) 0.032(2) Uani 1 1 d . . .
C18 C 1.0982(7) -0.1915(4) 0.3909(4) 0.035(3) Uani 1 1 d . . .
H18 H 1.1594 -0.1944 0.4056 0.041 Uiso 1 1 calc R . .
C19 C 1.0950(9) -0.1812(4) 0.3421(4) 0.046(3) Uani 1 1 d . . .
C20 C 1.0195(9) -0.1753(5) 0.3150(4) 0.056(4) Uani 1 1 d . . .
H20 H 0.9677 -0.1760 0.3260 0.067 Uiso 1 1 calc R . .
C21 C 1.0175(10) -0.1680(5) 0.2688(5) 0.065(4) Uani 1 1 d . . .
H21 H 0.9646 -0.1647 0.2494 0.078 Uiso 1 1 calc R . .
C22 C 1.0954(13) -0.1659(6) 0.2538(6) 0.095(7) Uani 1 1 d . . .
H22 H 1.0952 -0.1620 0.2237 0.114 Uiso 1 1 calc R . .
C23 C 1.1746(11) -0.1696(7) 0.2834(6) 0.093(6) Uani 1 1 d . . .
H23 H 1.2271 -0.1655 0.2735 0.111 Uiso 1 1 calc R . .
C24 C 1.1751(9) -0.1790(5) 0.3262(5) 0.060(4) Uani 1 1 d . . .
H24 H 1.2278 -0.1842 0.3454 0.072 Uiso 1 1 calc R . .
C25 C 0.8339(7) -0.2822(3) 0.4410(4) 0.033(2) Uani 1 1 d . . .
C26 C 0.7795(7) -0.3220(3) 0.4405(4) 0.037(3) Uani 1 1 d . . .
H26 H 0.8139 -0.3437 0.4595 0.045 Uiso 1 1 calc R . .
C27 C 0.7536(8) -0.3412(4) 0.3948(4) 0.044(3) Uani 1 1 d . . .
C28 C 0.6944(9) -0.3188(5) 0.3613(5) 0.059(4) Uani 1 1 d . . .
H28 H 0.6690 -0.2931 0.3684 0.071 Uiso 1 1 calc R . .
C29 C 0.6743(12) -0.3344(6) 0.3186(5) 0.084(5) Uani 1 1 d . . .
H29 H 0.6371 -0.3191 0.2966 0.100 Uiso 1 1 calc R . .
C30 C 0.7107(13) -0.3732(6) 0.3094(6) 0.085(6) Uani 1 1 d . . .
H30 H 0.6959 -0.3847 0.2810 0.102 Uiso 1 1 calc R . .
C31 C 0.7688(11) -0.3956(6) 0.3412(6) 0.079(5) Uani 1 1 d . . .
H31 H 0.7930 -0.4217 0.3343 0.095 Uiso 1 1 calc R . .
C32 C 0.7895(8) -0.3789(4) 0.3823(5) 0.052(3) Uani 1 1 d . . .
H32 H 0.8300 -0.3935 0.4032 0.062 Uiso 1 1 calc R . .
C33 C 0.5288(7) -0.2077(3) 0.4482(3) 0.032(2) Uani 1 1 d . . .
C34 C 0.4324(7) -0.1969(3) 0.4355(3) 0.030(2) Uani 1 1 d . . .
H34 H 0.4062 -0.2017 0.4618 0.036 Uiso 1 1 calc R . .
C35 C 0.3855(6) -0.2251(3) 0.4000(4) 0.034(2) Uani 1 1 d U . .
C36 C 0.3161(8) -0.2511(4) 0.4061(5) 0.053(3) Uani 1 1 d U . .
H36 H 0.2983 -0.2513 0.4334 0.064 Uiso 1 1 calc R . .
C37 C 0.2711(9) -0.2777(4) 0.3705(6) 0.074(4) Uani 1 1 d U . .
H37 H 0.2246 -0.2950 0.3752 0.089 Uiso 1 1 calc R . .
C38 C 0.2943(12) -0.2781(6) 0.3319(7) 0.097(5) Uani 1 1 d U . .
H38 H 0.2652 -0.2958 0.3094 0.117 Uiso 1 1 calc R . .
C39 C 0.3634(12) -0.2516(6) 0.3244(5) 0.086(4) Uani 1 1 d U . .
H39 H 0.3785 -0.2511 0.2965 0.103 Uiso 1 1 calc R . .
C40 C 0.4096(9) -0.2263(5) 0.3583(4) 0.058(3) Uani 1 1 d U . .
H40 H 0.4569 -0.2099 0.3531 0.069 Uiso 1 1 calc R . .
C41 C 0.8710(6) 0.0162(3) 0.9512(3) 0.022(2) Uani 1 1 d . . .
C42 C 0.8211(6) -0.0262(3) 0.9473(3) 0.028(2) Uani 1 1 d . . .
H42 H 0.8475 -0.0454 0.9716 0.034 Uiso 1 1 calc R . .
C43 C 0.8261(6) -0.0484(3) 0.9029(3) 0.026(2) Uani 1 1 d . . .
C44 C 0.8511(7) -0.0928(3) 0.9030(4) 0.033(2) Uani 1 1 d . . .
H44 H 0.8643 -0.1080 0.9295 0.039 Uiso 1 1 calc R . .
C45 C 0.8557(7) -0.1131(3) 0.8637(4) 0.038(3) Uani 1 1 d . . .
H45 H 0.8722 -0.1421 0.8638 0.046 Uiso 1 1 calc R . .
C46 C 0.8359(7) -0.0908(4) 0.8242(4) 0.040(3) Uani 1 1 d . . .
H46 H 0.8410 -0.1047 0.7979 0.048 Uiso 1 1 calc R . .
C47 C 0.8088(8) -0.0487(4) 0.8232(4) 0.045(3) Uani 1 1 d . . .
H47 H 0.7918 -0.0345 0.7963 0.055 Uiso 1 1 calc R . .
C48 C 0.8069(8) -0.0267(4) 0.8642(4) 0.037(3) Uani 1 1 d . . .
H48 H 0.7924 0.0026 0.8640 0.045 Uiso 1 1 calc R . .
C49 C 0.5504(7) 0.0830(3) 0.9581(3) 0.030(2) Uani 1 1 d . . .
C50 C 0.4547(7) 0.0924(3) 0.9577(3) 0.030(2) Uani 1 1 d . . .
H50 H 0.4377 0.0775 0.9830 0.036 Uiso 1 1 calc R . .
C51 C 0.3985(7) 0.0761(4) 0.9167(4) 0.039(3) Uani 1 1 d . . .
C52 C 0.3307(8) 0.0478(4) 0.9195(5) 0.052(3) Uani 1 1 d . . .
H52 H 0.3189 0.0400 0.9471 0.062 Uiso 1 1 calc R . .
C53 C 0.2786(9) 0.0307(5) 0.8798(6) 0.066(4) Uani 1 1 d . . .
H53 H 0.2330 0.0117 0.8816 0.080 Uiso 1 1 calc R . .
C54 C 0.2950(9) 0.0416(6) 0.8409(6) 0.079(5) Uani 1 1 d . . .
H54 H 0.2616 0.0300 0.8153 0.095 Uiso 1 1 calc R . .
C55 C 0.3617(11) 0.0703(7) 0.8375(5) 0.087(6) Uani 1 1 d . . .
H55 H 0.3719 0.0789 0.8099 0.104 Uiso 1 1 calc R . .
C56 C 0.4142(9) 0.0865(5) 0.8766(5) 0.063(4) Uani 1 1 d . . .
H56 H 0.4607 0.1047 0.8744 0.076 Uiso 1 1 calc R . .
C57 C 0.5882(7) 0.2581(3) 0.9703(3) 0.026(2) Uani 1 1 d . . .
C58 C 0.5832(8) 0.3068(4) 0.9704(4) 0.040(3) Uani 1 1 d . . .
H58 H 0.5706 0.3152 0.9993 0.048 Uiso 1 1 calc R . .
C59 C 0.5174(7) 0.3284(4) 0.9367(4) 0.039(3) Uani 1 1 d . . .
C60 C 0.4889(8) 0.3113(4) 0.8950(4) 0.046(3) Uani 1 1 d . . .
H60 H 0.5070 0.2838 0.8882 0.055 Uiso 1 1 calc R . .
C61 C 0.4325(9) 0.3354(4) 0.8628(4) 0.051(3) Uani 1 1 d . . .
H61 H 0.4148 0.3242 0.8345 0.061 Uiso 1 1 calc R . .
C62 C 0.4045(8) 0.3743(4) 0.8728(4) 0.052(3) Uani 1 1 d . . .
H62 H 0.3669 0.3896 0.8511 0.063 Uiso 1 1 calc R . .
C63 C 0.4296(8) 0.3934(4) 0.9151(4) 0.048(3) Uani 1 1 d . . .
H63 H 0.4100 0.4207 0.9214 0.058 Uiso 1 1 calc R . .
C64 C 0.4852(7) 0.3691(4) 0.9471(4) 0.043(3) Uani 1 1 d . . .
H64 H 0.5011 0.3800 0.9757 0.052 Uiso 1 1 calc R . .
C65 C 0.9178(7) 0.2970(3) 0.9665(3) 0.027(2) Uani 1 1 d . . .
C66 C 0.9920(7) 0.3189(3) 0.9491(3) 0.031(2) Uani 1 1 d . . .
H66 H 1.0282 0.3342 0.9739 0.037 Uiso 1 1 calc R . .
C67 C 0.9547(8) 0.3519(4) 0.9151(4) 0.040(2) Uani 1 1 d U . .
C68 C 0.8783(8) 0.3436(4) 0.8851(4) 0.045(3) Uani 1 1 d U . .
H68 H 0.8511 0.3169 0.8865 0.054 Uiso 1 1 calc R . .
C69 C 0.8398(11) 0.3736(5) 0.8526(5) 0.071(4) Uani 1 1 d U . .
H69 H 0.7885 0.3674 0.8328 0.085 Uiso 1 1 calc R . .
C70 C 0.8824(11) 0.4125(5) 0.8519(5) 0.068(4) Uani 1 1 d U . .
H70 H 0.8578 0.4333 0.8314 0.082 Uiso 1 1 calc R . .
C71 C 0.9583(11) 0.4222(4) 0.8794(5) 0.065(3) Uani 1 1 d U . .
H71 H 0.9857 0.4487 0.8771 0.078 Uiso 1 1 calc R . .
C72 C 0.9963(8) 0.3906(4) 0.9126(4) 0.048(3) Uani 1 1 d U . .
H72 H 1.0483 0.3967 0.9318 0.058 Uiso 1 1 calc R . .
C73 C 1.0799(6) 0.1519(3) 0.9285(3) 0.026(2) Uani 1 1 d . . .
C74 C 1.1319(6) 0.1162(3) 0.9102(3) 0.026(2) Uani 1 1 d . . .
H74 H 1.1912 0.1165 0.9278 0.032 Uiso 1 1 calc R . .
C75 C 1.1391(8) 0.1258(4) 0.8625(4) 0.039(2) Uani 1 1 d U . .
C76 C 1.2063(10) 0.1503(5) 0.8528(5) 0.068(4) Uani 1 1 d U . .
H76 H 1.2491 0.1600 0.8759 0.082 Uiso 1 1 calc R . .
C77 C 1.2129(11) 0.1609(6) 0.8103(6) 0.085(5) Uani 1 1 d U . .
H77 H 1.2607 0.1767 0.8047 0.102 Uiso 1 1 calc R . .
C78 C 1.1482(12) 0.1481(6) 0.7760(6) 0.084(5) Uani 1 1 d U . .
H78 H 1.1513 0.1560 0.7471 0.101 Uiso 1 1 calc R . .
C79 C 1.0801(11) 0.1239(5) 0.7840(5) 0.069(4) Uani 1 1 d U . .
H79 H 1.0378 0.1141 0.7606 0.082 Uiso 1 1 calc R . .
C80 C 1.0742(9) 0.1137(5) 0.8281(4) 0.055(3) Uani 1 1 d U . .
H80 H 1.0258 0.0986 0.8340 0.066 Uiso 1 1 calc R . .
C81 C 0.5899(7) 0.1507(4) 1.0832(4) 0.036(3) Uani 1 1 d . . .
C82 C 0.6690(7) 0.1801(4) 1.0905(4) 0.044(3) Uani 1 1 d . . .
H82 H 0.7042 0.1724 1.0683 0.053 Uiso 1 1 calc R . .
C83 C 0.7273(7) 0.1748(5) 1.1360(4) 0.046(3) Uani 1 1 d . . .
C84 C 0.6975(9) 0.1858(5) 1.1738(4) 0.058(4) Uani 1 1 d . . .
H84 H 0.6395 0.1941 1.1719 0.069 Uiso 1 1 calc R . .
C85 C 0.7532(11) 0.1847(5) 1.2156(5) 0.069(4) Uani 1 1 d . . .
H85 H 0.7334 0.1933 1.2410 0.083 Uiso 1 1 calc R . .
C86 C 0.8362(10) 0.1706(5) 1.2176(5) 0.069(4) Uani 1 1 d . . .
H86 H 0.8741 0.1702 1.2448 0.083 Uiso 1 1 calc R . .
C87 C 0.8669(8) 0.1566(5) 1.1798(5) 0.061(4) Uani 1 1 d . . .
H87 H 0.9233 0.1457 1.1820 0.073 Uiso 1 1 calc R . .
C88 C 0.8108(7) 0.1593(5) 1.1391(5) 0.059(4) Uani 1 1 d . . .
H88 H 0.8302 0.1506 1.1136 0.071 Uiso 1 1 calc R . .
C89 C 0.4215(7) 0.3037(4) 1.0538(3) 0.033(2) Uani 1 1 d . . .
C90 C 0.3934(6) 0.3508(4) 1.0508(4) 0.033(3) Uani 1 1 d . . .
H90 H 0.3949 0.3603 1.0205 0.039 Uiso 1 1 calc R . .
C91 C 0.4509(7) 0.3824(3) 1.0819(4) 0.034(2) Uani 1 1 d . . .
C92 C 0.4629(7) 0.4253(4) 1.0682(5) 0.046(3) Uani 1 1 d . . .
H92 H 0.4404 0.4337 1.0393 0.055 Uiso 1 1 calc R . .
C93 C 0.5084(7) 0.4552(4) 1.0978(5) 0.047(3) Uani 1 1 d . . .
H93 H 0.5168 0.4834 1.0888 0.056 Uiso 1 1 calc R . .
C94 C 0.5408(9) 0.4422(4) 1.1407(5) 0.058(4) Uani 1 1 d . . .
H94 H 0.5684 0.4626 1.1609 0.070 Uiso 1 1 calc R . .
C95 C 0.5336(7) 0.4000(4) 1.1548(4) 0.044(3) Uani 1 1 d . . .
H95 H 0.5590 0.3916 1.1834 0.053 Uiso 1 1 calc R . .
C96 C 0.4868(7) 0.3700(4) 1.1247(4) 0.040(3) Uani 1 1 d . . .
H96 H 0.4800 0.3416 1.1337 0.048 Uiso 1 1 calc R . .
C97 C 0.0819(6) 0.2729(3) 1.0580(3) 0.026(2) Uani 1 1 d . . .
C98 C -0.0040(6) 0.2714(3) 1.0745(3) 0.026(2) Uani 1 1 d . . .
H98 H -0.0454 0.2916 1.0571 0.031 Uiso 1 1 calc R . .
C99 C 0.0111(6) 0.2845(3) 1.1232(3) 0.030(2) Uani 1 1 d . . .
C100 C 0.0773(8) 0.2666(4) 1.1539(4) 0.045(3) Uani 1 1 d . . .
H100 H 0.1144 0.2458 1.1454 0.053 Uiso 1 1 calc R . .
C101 C 0.0880(9) 0.2799(4) 1.1980(4) 0.050(3) Uani 1 1 d . . .
H101 H 0.1343 0.2682 1.2180 0.060 Uiso 1 1 calc R . .
C102 C 0.0365(9) 0.3079(4) 1.2129(4) 0.050(3) Uani 1 1 d . . .
H102 H 0.0438 0.3145 1.2429 0.060 Uiso 1 1 calc R . .
C103 C -0.0311(9) 0.3280(5) 1.1815(4) 0.059(4) Uani 1 1 d . . .
H103 H -0.0665 0.3495 1.1900 0.071 Uiso 1 1 calc R . .
C104 C -0.0418(8) 0.3143(4) 1.1381(4) 0.054(4) Uani 1 1 d . . .
H104 H -0.0877 0.3260 1.1178 0.065 Uiso 1 1 calc R . .
C105 C 0.0353(6) 0.0985(3) 1.0516(3) 0.025(2) Uani 1 1 d . . .
C106 C 0.0072(7) 0.0532(3) 1.0594(3) 0.029(2) Uani 1 1 d . . .
H106 H -0.0517 0.0485 1.0423 0.035 Uiso 1 1 calc R . .
C107 C 0.0064(7) 0.0455(3) 1.1080(4) 0.033(2) Uani 1 1 d . . .
C108 C -0.0695(8) 0.0478(4) 1.1247(4) 0.049(3) Uani 1 1 d . . .
H108 H -0.1217 0.0545 1.1058 0.059 Uiso 1 1 calc R . .
C109 C -0.0698(10) 0.0402(5) 1.1697(5) 0.064(4) Uani 1 1 d . . .
H109 H -0.1216 0.0416 1.1806 0.076 Uiso 1 1 calc R . .
C110 C 0.0074(9) 0.0307(4) 1.1971(4) 0.051(3) Uani 1 1 d . . .
H110 H 0.0076 0.0266 1.2271 0.061 Uiso 1 1 calc R . .
C111 C 0.0838(9) 0.0271(4) 1.1821(4) 0.051(3) Uani 1 1 d . . .
H111 H 0.1350 0.0191 1.2012 0.062 Uiso 1 1 calc R . .
C112 C 0.0841(8) 0.0355(4) 1.1375(4) 0.040(3) Uani 1 1 d . . .
H112 H 0.1366 0.0345 1.1271 0.048 Uiso 1 1 calc R . .
C113 C 0.3406(7) 0.0262(3) 1.0791(4) 0.034(3) Uani 1 1 d . . .
C114 C 0.4153(7) -0.0004(4) 1.1026(4) 0.038(3) Uani 1 1 d . . .
H114 H 0.4205 -0.0256 1.0838 0.045 Uiso 1 1 calc R . .
C115 C 0.4013(8) -0.0175(4) 1.1466(4) 0.043(3) Uani 1 1 d U . .
C116 C 0.4303(12) -0.0569(5) 1.1611(6) 0.086(5) Uani 1 1 d U . .
H116 H 0.4595 -0.0740 1.1436 0.104 Uiso 1 1 calc R . .
C117 C 0.4171(15) -0.0724(6) 1.2018(7) 0.118(7) Uani 1 1 d U . .
H117 H 0.4396 -0.0994 1.2113 0.141 Uiso 1 1 calc R . .
C118 C 0.3730(12) -0.0497(6) 1.2277(5) 0.084(5) Uani 1 1 d U . .
H118 H 0.3631 -0.0609 1.2544 0.101 Uiso 1 1 calc R . .
C119 C 0.3433(9) -0.0096(4) 1.2137(4) 0.056(3) Uani 1 1 d U . .
H119 H 0.3132 0.0071 1.2312 0.067 Uiso 1 1 calc R . .
C120 C 0.3575(8) 0.0061(4) 1.1740(4) 0.048(3) Uani 1 1 d U . .
H120 H 0.3369 0.0336 1.1650 0.058 Uiso 1 1 calc R . .
C121 C 0.9609(8) 0.3089(4) 1.4569(4) 0.042(3) Uani 1 1 d . . .
C122 C 0.9841(7) 0.2622(4) 1.4478(4) 0.042(3) Uani 1 1 d . . .
H122 H 1.0357 0.2540 1.4696 0.050 Uiso 1 1 calc R . .
C123 C 1.0059(7) 0.2572(4) 1.4024(4) 0.040(3) Uani 1 1 d . . .
C124 C 1.0729(8) 0.2309(4) 1.3955(5) 0.058(4) Uani 1 1 d . . .
H124 H 1.1079 0.2174 1.4194 0.069 Uiso 1 1 calc R . .
C125 C 1.0888(10) 0.2245(5) 1.3542(6) 0.071(4) Uani 1 1 d . . .
H125 H 1.1348 0.2067 1.3499 0.085 Uiso 1 1 calc R . .
C126 C 1.0379(11) 0.2438(5) 1.3192(5) 0.071(4) Uani 1 1 d . . .
H126 H 1.0490 0.2392 1.2908 0.085 Uiso 1 1 calc R . .
C127 C 0.9694(12) 0.2704(6) 1.3252(6) 0.083(5) Uani 1 1 d . . .
H127 H 0.9337 0.2835 1.3011 0.099 Uiso 1 1 calc R . .
C128 C 0.9553(11) 0.2771(5) 1.3670(5) 0.074(5) Uani 1 1 d . . .
H128 H 0.9104 0.2955 1.3716 0.089 Uiso 1 1 calc R . .
C129 C 0.6479(7) 0.2361(3) 1.4542(4) 0.035(3) Uani 1 1 d . . .
C130 C 0.5684(7) 0.2108(3) 1.4368(4) 0.038(3) Uani 1 1 d . . .
H130 H 0.5723 0.1824 1.4513 0.046 Uiso 1 1 calc R . .
C131 C 0.5601(9) 0.2046(4) 1.3872(5) 0.050(3) Uani 1 1 d . . .
C132 C 0.5326(10) 0.1650(5) 1.3677(5) 0.065(4) Uani 1 1 d . . .
H132 H 0.5196 0.1415 1.3844 0.079 Uiso 1 1 calc R . .
C133 C 0.5255(10) 0.1625(5) 1.3223(6) 0.079(5) Uani 1 1 d . . .
H133 H 0.5045 0.1366 1.3089 0.095 Uiso 1 1 calc R . .
C134 C 0.5457(10) 0.1932(5) 1.2961(5) 0.065(4) Uani 1 1 d . . .
H134 H 0.5411 0.1888 1.2658 0.078 Uiso 1 1 calc R . .
C135 C 0.5744(10) 0.2328(5) 1.3160(5) 0.069(4) Uani 1 1 d . . .
H135 H 0.5885 0.2557 1.2989 0.083 Uiso 1 1 calc R . .
C136 C 0.5816(10) 0.2375(4) 1.3614(5) 0.061(4) Uani 1 1 d . . .
H136 H 0.6016 0.2637 1.3746 0.073 Uiso 1 1 calc R . .
C137 C 0.4104(7) 0.3648(3) 1.4386(3) 0.032(2) Uani 1 1 d . . .
C138 C 0.3311(7) 0.3953(3) 1.4292(3) 0.031(2) Uani 1 1 d . . .
H138 H 0.2952 0.3899 1.4517 0.037 Uiso 1 1 calc R . .
C139 C 0.2739(6) 0.3877(3) 1.3839(3) 0.028(2) Uani 1 1 d . . .
C140 C 0.3034(8) 0.3974(4) 1.3457(4) 0.045(3) Uani 1 1 d . . .
H140 H 0.3611 0.4063 1.3473 0.054 Uiso 1 1 calc R . .
C141 C 0.2488(9) 0.3943(4) 1.3049(4) 0.052(3) Uani 1 1 d . . .
H141 H 0.2703 0.3991 1.2790 0.063 Uiso 1 1 calc R . .
C142 C 0.1612(8) 0.3839(5) 1.3031(4) 0.051(3) Uani 1 1 d . . .
H142 H 0.1226 0.3845 1.2761 0.062 Uiso 1 1 calc R . .
C143 C 0.1320(9) 0.3731(5) 1.3402(4) 0.062(4) Uani 1 1 d . . .
H143 H 0.0739 0.3648 1.3386 0.074 Uiso 1 1 calc R . .
C144 C 0.1867(8) 0.3740(4) 1.3799(4) 0.045(3) Uani 1 1 d . . .
H144 H 0.1661 0.3655 1.4051 0.054 Uiso 1 1 calc R . .
C145 C 0.5833(7) 0.5156(3) 1.4683(3) 0.031(2) Uani 1 1 d . . .
C146 C 0.6141(7) 0.5632(3) 1.4677(4) 0.035(3) Uani 1 1 d . . .
H146 H 0.6083 0.5765 1.4960 0.042 Uiso 1 1 calc R . .
C147 C 0.5580(7) 0.5883(3) 1.4315(5) 0.043(3) Uani 1 1 d . . .
C148 C 0.5495(11) 0.5751(5) 1.3883(5) 0.072(5) Uani 1 1 d . . .
H148 H 0.5742 0.5490 1.3818 0.086 Uiso 1 1 calc R . .
C149 C 0.5044(12) 0.6005(6) 1.3545(7) 0.093(6) Uani 1 1 d . . .
H149 H 0.4976 0.5907 1.3254 0.111 Uiso 1 1 calc R . .
C150 C 0.4719(12) 0.6369(6) 1.3624(7) 0.084(5) Uani 1 1 d . . .
H150 H 0.4462 0.6541 1.3387 0.101 Uiso 1 1 calc R . .
C151 C 0.4736(10) 0.6515(4) 1.4043(7) 0.088(6) Uani 1 1 d . . .
H151 H 0.4437 0.6763 1.4103 0.105 Uiso 1 1 calc R . .
C152 C 0.5218(10) 0.6274(4) 1.4370(6) 0.074(5) Uani 1 1 d . . .
H152 H 0.5308 0.6387 1.4655 0.089 Uiso 1 1 calc R . .
C153 C 0.9213(7) 0.4819(4) 1.4614(4) 0.040(3) Uani 1 1 d . . .
C154 C 1.0076(7) 0.4812(4) 1.4447(4) 0.041(3) Uani 1 1 d . . .
H154 H 1.0489 0.5011 1.4625 0.050 Uiso 1 1 calc R . .
C155 C 0.9886(8) 0.4968(5) 1.3970(5) 0.061(3) Uani 1 1 d U . .
C156 C 1.0067(9) 0.5390(5) 1.3873(6) 0.075(4) Uani 1 1 d U . .
H156 H 1.0315 0.5578 1.4098 0.090 Uiso 1 1 calc R . .
C157 C 0.9874(11) 0.5534(7) 1.3433(7) 0.091(5) Uani 1 1 d U . .
H157 H 0.9974 0.5821 1.3362 0.109 Uiso 1 1 calc R . .
C158 C 0.9528(12) 0.5235(8) 1.3101(7) 0.097(5) Uani 1 1 d U . .
H158 H 0.9399 0.5327 1.2807 0.116 Uiso 1 1 calc R . .
C159 C 0.9380(10) 0.4823(7) 1.3198(6) 0.091(5) Uani 1 1 d U . .
H159 H 0.9170 0.4626 1.2975 0.109 Uiso 1 1 calc R . .
C160 C 0.9541(9) 0.4698(6) 1.3624(5) 0.073(4) Uani 1 1 d U . .
H160 H 0.9412 0.4413 1.3689 0.087 Uiso 1 1 calc R . .
O200 O 0.7739(4) -0.0033(2) 0.5378(2) 0.0297(16) Uani 1 1 d . . .
O201 O 0.7389(7) 0.0682(3) 0.5359(3) 0.057(2) Uani 1 1 d . . .
C200 C 0.7632(7) 0.0329(4) 0.5560(4) 0.037(3) Uani 1 1 d . . .
C201 C 0.7756(7) 0.0340(4) 0.6049(3) 0.034(3) Uani 1 1 d . . .
C202 C 0.8034(7) 0.0006(4) 0.6340(4) 0.038(3) Uani 1 1 d . . .
H202 H 0.8170 -0.0271 0.6253 0.046 Uiso 1 1 calc R . .
C203 C 0.8087(8) 0.0132(3) 0.6785(4) 0.037(3) Uani 1 1 d . . .
H203 H 0.8242 -0.0055 0.7024 0.045 Uiso 1 1 calc R . .
C204 C 0.7885(6) 0.0562(3) 0.6830(3) 0.030(2) Uani 1 1 d . . .
S200 S 0.7581(2) 0.08050(9) 0.63237(9) 0.0406(7) Uani 1 1 d . . .
C205 C 0.7900(7) 0.0798(4) 0.7243(3) 0.032(2) Uani 1 1 d . . .
C206 C 0.7469(9) 0.1168(4) 0.7313(4) 0.047(3) Uani 1 1 d . . .
H206 H 0.7100 0.1314 0.7088 0.057 Uiso 1 1 calc R . .
C207 C 0.7630(8) 0.1309(4) 0.7757(4) 0.042(3) Uani 1 1 d . . .
H207 H 0.7401 0.1563 0.7854 0.050 Uiso 1 1 calc R . .
C208 C 0.8164(7) 0.1030(3) 0.8028(3) 0.033(2) Uani 1 1 d . . .
S201 S 0.84765(19) 0.05997(9) 0.77312(9) 0.0365(6) Uani 1 1 d . . .
C209 C 0.8458(7) 0.1036(3) 0.8522(3) 0.033(3) Uani 1 1 d . . .
O202 O 0.8985(5) 0.0738(2) 0.8674(2) 0.0369(18) Uani 1 1 d . . .
O203 O 0.8195(5) 0.1340(2) 0.8725(2) 0.0338(17) Uani 1 1 d . . .
O210 O 0.3600(5) 0.2036(3) 1.1316(3) 0.043(2) Uani 1 1 d . . .
O211 O 0.4937(6) 0.2000(3) 1.1737(3) 0.067(3) Uani 1 1 d . . .
C210 C 0.4244(8) 0.2195(4) 1.1591(4) 0.039(3) Uani 1 1 d . . .
C211 C 0.4089(7) 0.2638(3) 1.1757(4) 0.035(3) Uani 1 1 d . . .
C212 C 0.3360(7) 0.2884(4) 1.1677(4) 0.036(3) Uani 1 1 d . . .
H212 H 0.2861 0.2808 1.1475 0.044 Uiso 1 1 calc R . .
C213 C 0.3429(8) 0.3273(4) 1.1934(4) 0.048(3) Uani 1 1 d . . .
H213 H 0.2980 0.3474 1.1923 0.058 Uiso 1 1 calc R . .
C214 C 0.4245(8) 0.3316(4) 1.2201(4) 0.038(3) Uani 1 1 d . . .
C215 C 0.4531(7) 0.3660(4) 1.2521(3) 0.034(2) Uani 1 1 d . . .
C216 C 0.4326(8) 0.4094(4) 1.2472(4) 0.044(3) Uani 1 1 d . . .
H216 H 0.4002 0.4212 1.2215 0.053 Uiso 1 1 calc R . .
C217 C 0.4663(8) 0.4341(4) 1.2855(4) 0.046(3) Uani 1 1 d . . .
H217 H 0.4551 0.4635 1.2885 0.055 Uiso 1 1 calc R . .
C218 C 0.5169(8) 0.4098(3) 1.3174(4) 0.041(3) Uani 1 1 d . . .
C219 C 0.5609(9) 0.4229(4) 1.3625(4) 0.048(3) Uani 1 1 d . . .
O212 O 0.5507(11) 0.4606(3) 1.3736(4) 0.134(7) Uani 1 1 d . . .
O213 O 0.6054(5) 0.3950(3) 1.3859(2) 0.043(2) Uani 1 1 d . . .
S210 S 0.49010(18) 0.28754(9) 1.21410(9) 0.0365(6) Uani 1 1 d . . .
S211 S 0.52093(18) 0.35595(9) 1.30170(9) 0.0345(6) Uani 1 1 d . . .
O220 O 0.2713(5) 0.1209(2) 1.1334(2) 0.0338(17) Uani 1 1 d . . .
O221 O 0.1785(5) 0.1762(2) 1.1211(2) 0.0357(17) Uani 1 1 d . . .
C220 C 0.2126(7) 0.1462(3) 1.1445(3) 0.031(2) Uani 1 1 d . . .
C221 C 0.1879(7) 0.1390(3) 1.1880(3) 0.031(2) Uani 1 1 d . . .
C222 C 0.1226(7) 0.1587(4) 1.2054(4) 0.040(3) Uani 1 1 d . . .
H222 H 0.0869 0.1804 1.1909 0.047 Uiso 1 1 calc R . .
C223 C 0.1148(7) 0.1428(4) 1.2476(4) 0.041(3) Uani 1 1 d . . .
H223 H 0.0734 0.1527 1.2636 0.049 Uiso 1 1 calc R . .
C224 C 0.1759(7) 0.1106(3) 1.2626(3) 0.032(2) Uani 1 1 d . . .
C225 C 0.1849(7) 0.0853(4) 1.3028(3) 0.034(3) Uani 1 1 d . . .
C226 C 0.1959(8) 0.0413(4) 1.3074(4) 0.043(3) Uani 1 1 d . . .
H226 H 0.1964 0.0227 1.2837 0.051 Uiso 1 1 calc R . .
C227 C 0.2064(7) 0.0273(4) 1.3521(4) 0.040(3) Uani 1 1 d . . .
H227 H 0.2158 -0.0014 1.3610 0.048 Uiso 1 1 calc R . .
C228 C 0.2010(7) 0.0609(3) 1.3803(3) 0.029(2) Uani 1 1 d . . .
C229 C 0.2075(7) 0.0582(4) 1.4289(3) 0.037(3) Uani 1 1 d . . .
O222 O 0.1980(6) 0.0939(2) 1.4486(3) 0.043(2) Uani 1 1 d . . .
O223 O 0.2181(5) 0.0211(2) 1.4474(2) 0.0335(17) Uani 1 1 d . . .
S220 S 0.24278(18) 0.10141(9) 1.22432(9) 0.0349(6) Uani 1 1 d . . .
S221 S 0.1851(2) 0.10971(9) 1.35318(9) 0.0372(7) Uani 1 1 d . . .
O260 O 0.8434(5) -0.1033(3) 0.3678(2) 0.0396(19) Uani 1 1 d . . .
O261 O 0.7114(6) -0.0808(3) 0.3740(3) 0.054(2) Uani 1 1 d . . .
C260 C 0.7712(9) -0.0868(4) 0.3517(4) 0.041(3) Uani 1 1 d . . .
C261 C 0.7540(8) -0.0748(4) 0.3040(4) 0.041(3) Uani 1 1 d . . .
C262 C 0.6882(10) -0.0517(5) 0.2805(4) 0.065(4) Uani 1 1 d . . .
H262 H 0.6432 -0.0401 0.2930 0.078 Uiso 1 1 calc R . .
C263 C 0.6929(9) -0.0466(4) 0.2356(4) 0.055(4) Uani 1 1 d . . .
H263 H 0.6534 -0.0306 0.2155 0.066 Uiso 1 1 calc R . .
C264 C 0.7653(8) -0.0690(4) 0.2251(4) 0.040(3) Uani 1 1 d . . .
C265 C 0.7864(8) -0.0765(4) 0.1820(4) 0.040(3) Uani 1 1 d . . .
C266 C 0.8197(8) -0.1161(4) 0.1682(4) 0.049(3) Uani 1 1 d . . .
H266 H 0.8403 -0.1389 0.1870 0.059 Uiso 1 1 calc R . .
C267 C 0.8175(7) -0.1161(4) 0.1219(3) 0.040(3) Uani 1 1 d . . .
H267 H 0.8362 -0.1395 0.1069 0.048 Uiso 1 1 calc R . .
C268 C 0.7855(7) -0.0790(4) 0.1013(4) 0.038(3) Uani 1 1 d . . .
C269 C 0.7671(8) -0.0686(5) 0.0534(4) 0.048(3) Uani 1 1 d . . .
S260 S 0.82537(19) -0.09327(10) 0.27148(9) 0.0396(7) Uani 1 1 d . . .
S261 S 0.7548(2) -0.04245(10) 0.13838(10) 0.0447(7) Uani 1 1 d . . .
O262 O 0.7778(5) -0.0989(3) 0.0270(2) 0.043(2) Uani 1 1 d . . .
O263 O 0.7405(7) -0.0303(3) 0.0423(3) 0.066(3) Uani 1 1 d . . .
O280 O 0.6548(5) 0.1796(2) 0.8853(2) 0.0357(17) Uani 1 1 d . . .
O281 O 0.7616(5) 0.2282(2) 0.8892(2) 0.0345(17) Uani 1 1 d . . .
C280 C 0.6863(7) 0.2140(4) 0.8733(4) 0.034(2) Uani 1 1 d . . .
C281 C 0.6299(7) 0.2386(4) 0.8366(4) 0.035(3) Uani 1 1 d . . .
C282 C 0.6477(9) 0.2751(5) 0.8148(4) 0.061(4) Uani 1 1 d . . .
H282 H 0.7018 0.2888 0.8201 0.074 Uiso 1 1 calc R . .
C283 C 0.5775(8) 0.2897(4) 0.7842(5) 0.056(4) Uani 1 1 d . . .
H283 H 0.5792 0.3138 0.7662 0.067 Uiso 1 1 calc R . .
C284 C 0.5049(8) 0.2644(4) 0.7833(4) 0.048(3) Uani 1 1 d . . .
C285 C 0.4153(8) 0.2682(4) 0.7554(4) 0.042(3) Uani 1 1 d . . .
C286 C 0.3394(7) 0.2556(4) 0.7674(4) 0.044(3) Uani 1 1 d . . .
H286 H 0.3360 0.2427 0.7944 0.053 Uiso 1 1 calc R . .
C287 C 0.2659(8) 0.2645(4) 0.7339(4) 0.043(3) Uani 1 1 d . . .
H287 H 0.2085 0.2581 0.7363 0.052 Uiso 1 1 calc R . .
C288 C 0.2894(7) 0.2837(4) 0.6980(4) 0.038(3) Uani 1 1 d . . .
C289 C 0.7683(8) -0.2030(4) 0.3447(4) 0.043(3) Uani 1 1 d . . .
O282 O 0.8457(5) -0.2157(3) 0.3530(3) 0.050(2) Uani 1 1 d . . .
O283 O 0.7300(5) -0.1801(3) 0.3710(3) 0.046(2) Uani 1 1 d . . .
S280 S 0.39955(19) 0.29253(11) 0.70442(10) 0.0451(7) Uani 1 1 d . . .
S281 S 0.52462(18) 0.22201(9) 0.81961(9) 0.0380(7) Uani 1 1 d . . .
O290 O 0.7427(6) 0.3277(3) 1.3958(3) 0.053(2) Uani 1 1 d . . .
O291 O 0.7911(5) 0.3924(4) 1.3889(3) 0.060(3) Uani 1 1 d . . .
C290 C 0.7672(8) 0.3568(6) 1.3729(4) 0.054(4) Uani 1 1 d . . .
C291 C 0.7627(9) 0.3445(3) 1.3243(3) 0.071(3) Uani 1 1 d DU . .
C292 C 0.7489(8) 0.3037(2) 1.3060(3) 0.068(3) Uani 1 1 d DU . .
H292 H 0.7424 0.2788 1.3223 0.081 Uiso 1 1 calc R . .
C293 C 0.7457(13) 0.3038(2) 1.2599(3) 0.097(5) Uani 1 1 d DU . .
H293 H 0.7396 0.2794 1.2418 0.116 Uiso 1 1 calc R . .
C294 C 0.7531(8) 0.3476(4) 1.2452(4) 0.058(3) Uani 1 1 d DU . .
S290 S 0.7672(3) 0.38251(14) 1.28613(13) 0.0718(10) Uani 1 1 d DU . .
C295 C 0.7488(9) 0.3554(5) 1.1986(5) 0.065(3) Uani 1 1 d U . .
C296 C 0.7569(11) 0.3991(5) 1.1820(5) 0.074(4) Uani 1 1 d U . .
H296 H 0.7668 0.4235 1.2000 0.088 Uiso 1 1 calc R . .
C297 C 0.7478(11) 0.4003(5) 1.1338(5) 0.074(4) Uani 1 1 d U . .
H297 H 0.7490 0.4252 1.1169 0.088 Uiso 1 1 calc R . .
C298 C 0.7368(9) 0.3569(5) 1.1166(4) 0.062(3) Uani 1 1 d DU . .
S291 S 0.7313(3) 0.31942(14) 1.15601(13) 0.0668(10) Uani 1 1 d U . .
C299 C 0.7339(8) 0.3463(4) 1.0676(4) 0.044(3) Uani 1 1 d D . .
O292 O 0.7139(7) 0.3751(3) 1.0410(4) 0.078(3) Uani 1 1 d . . .
O293 O 0.7445(6) 0.3037(4) 1.0612(3) 0.072(3) Uani 1 1 d . . .
O498 O 0.7326(11) 0.4925(5) 0.3820(7) 0.155(7) Uani 1 1 d U . .
O29F O -0.325(3) 0.5069(11) 0.2882(16) 0.194(16) Uani 0.50 1 d PU . .
O300 O 0.8209(4) -0.1510(2) 0.5191(2) 0.0307(16) Uani 1 1 d . . .
O303 O 0.8162(4) 0.1420(2) 1.0289(2) 0.0307(16) Uani 1 1 d . . .
O307 O 0.2756(4) 0.1812(2) 0.9785(2) 0.0299(16) Uani 1 1 d . . .
O310 O 0.7349(4) 0.3867(2) 1.5423(2) 0.0314(16) Uani 1 1 d . . .
O400 O 0.7251(5) 0.7710(3) 0.5443(3) 0.045(2) Uani 1 1 d . . .
O407 O 0.2224(5) 0.3142(3) 0.9683(2) 0.0400(19) Uani 1 1 d . . .
O408 O 0.4568(5) 0.1134(3) 0.1606(3) 0.046(2) Uani 1 1 d . . .
O470 O -0.0284(6) 0.5029(3) 0.1459(3) 0.089(4) Uani 1 1 d D . .
H47A H 0.0178 0.5164 0.1508 0.134 Uiso 1 1 calc R . .
C470 C -0.0386(6) 0.4788(3) 0.1847(3) 0.129(9) Uani 1 1 d RD . .
H47B H -0.0103 0.4940 0.2107 0.193 Uiso 1 1 calc R . .
H47C H -0.0127 0.4507 0.1839 0.193 Uiso 1 1 calc R . .
H47D H -0.0997 0.4757 0.1855 0.193 Uiso 1 1 calc R . .
O480 O 0.3268(4) 0.9572(2) 0.4216(2) 0.0309(16) Uani 1 1 d . . .
O481 O 0.6595(5) 0.7537(3) 0.0573(3) 0.050(2) Uani 1 1 d . . .
O483 O 0.5256(7) -0.0103(3) 0.0225(3) 0.068(3) Uani 1 1 d . . .
O484 O 0.6748(8) 0.6558(3) 0.5456(3) 0.078(3) Uani 1 1 d . . .
O485 O 0.7300(6) 0.0643(3) 0.0551(3) 0.059(2) Uani 1 1 d . . .
O491 O 0.0669(10) 0.0999(5) 0.5029(5) 0.127(5) Uani 1 1 d U . .
O492 O -0.0258(9) 0.1666(5) 0.5155(5) 0.135(6) Uani 1 1 d U . .
O494 O 0.8456(9) 0.2053(4) 0.5463(4) 0.097(4) Uani 1 1 d U . .
O496 O 0.3532(7) 0.9562(4) 0.9911(4) 0.090(4) Uani 1 1 d . . .
O497 O 0.7467(8) 0.7728(4) 0.1417(4) 0.090(4) Uani 1 1 d U . .
O450 O 0.6584(6) 0.0445(3) 0.8731(3) 0.051(2) Uani 1 1 d . . .
C450 C 0.6252(8) 0.0735(4) 0.8496(4) 0.041(3) Uani 1 1 d . . .
H450 H 0.6270 0.1011 0.8620 0.049 Uiso 1 1 calc R . .
N450 N 0.5860(6) 0.0696(3) 0.8072(3) 0.042(2) Uani 1 1 d . . .
C451 C 0.5835(11) 0.0288(5) 0.7847(5) 0.075(5) Uani 1 1 d . . .
H45A H 0.6231 0.0089 0.8021 0.113 Uiso 1 1 calc R . .
H45B H 0.6004 0.0330 0.7564 0.113 Uiso 1 1 calc R . .
H45C H 0.5252 0.0173 0.7804 0.113 Uiso 1 1 calc R . .
C452 C 0.5467(10) 0.1068(5) 0.7823(5) 0.068(4) Uani 1 1 d . . .
H45D H 0.4844 0.1033 0.7756 0.102 Uiso 1 1 calc R . .
H45E H 0.5689 0.1091 0.7552 0.102 Uiso 1 1 calc R . .
H45F H 0.5610 0.1327 0.7995 0.102 Uiso 1 1 calc R . .
O500 O 0.8162(6) 0.5057(3) 0.0252(3) 0.047(2) Uani 1 1 d . . .
C500 C 0.8624(11) 0.4746(5) 0.0431(5) 0.067(4) Uani 1 1 d . . .
H500 H 0.8919 0.4786 0.0720 0.080 Uiso 1 1 calc R . .
N500 N 0.8724(8) 0.4362(4) 0.0238(4) 0.061(3) Uani 1 1 d . . .
C501 C 0.8285(11) 0.4270(5) -0.0235(6) 0.084(5) Uani 1 1 d . . .
H50A H 0.7933 0.4514 -0.0351 0.127 Uiso 1 1 calc R . .
H50B H 0.7922 0.4017 -0.0242 0.127 Uiso 1 1 calc R . .
H50C H 0.8724 0.4219 -0.0412 0.127 Uiso 1 1 calc R . .
C502 C 0.9269(10) 0.4018(5) 0.0454(5) 0.076(5) Uani 1 1 d . . .
H50D H 0.9740 0.3966 0.0297 0.115 Uiso 1 1 calc R . .
H50E H 0.8928 0.3759 0.0454 0.115 Uiso 1 1 calc R . .
H50F H 0.9504 0.4101 0.0753 0.115 Uiso 1 1 calc R . .
O510 O 0.0725(6) 0.2699(3) 0.8416(3) 0.061(3) Uani 1 1 d . . .
C510 C 0.0441(9) 0.2518(6) 0.8050(6) 0.073(5) Uani 1 1 d . . .
H510 H 0.0785 0.2520 0.7833 0.087 Uiso 1 1 calc R . .
N510 N -0.0383(7) 0.2313(4) 0.7960(3) 0.054(3) Uani 1 1 d . . .
C511 C -0.0959(11) 0.2312(6) 0.8264(6) 0.090(6) Uani 1 1 d . . .
H51A H -0.0855 0.2564 0.8450 0.136 Uiso 1 1 calc R . .
H51B H -0.0864 0.2056 0.8444 0.136 Uiso 1 1 calc R . .
H51C H -0.1552 0.2316 0.8106 0.136 Uiso 1 1 calc R . .
C512 C -0.0681(10) 0.2135(6) 0.7520(5) 0.075(5) Uani 1 1 d . . .
H51D H -0.0686 0.1824 0.7536 0.113 Uiso 1 1 calc R . .
H51E H -0.0293 0.2225 0.7328 0.113 Uiso 1 1 calc R . .
H51F H -0.1261 0.2238 0.7405 0.113 Uiso 1 1 calc R . .
O520 O 0.3230(6) 0.2133(3) 0.3844(3) 0.050(2) Uani 1 1 d . . .
C520 C 0.3206(8) 0.2045(5) 0.3456(5) 0.053(3) Uani 1 1 d . . .
H520 H 0.3206 0.1754 0.3379 0.064 Uiso 1 1 calc R . .
N520 N 0.3181(7) 0.2337(3) 0.3128(3) 0.047(3) Uani 1 1 d . . .
C521 C 0.3117(13) 0.2811(5) 0.3215(5) 0.088(6) Uani 1 1 d . . .
H52A H 0.3276 0.2864 0.3528 0.132 Uiso 1 1 calc R . .
H52B H 0.2528 0.2907 0.3112 0.132 Uiso 1 1 calc R . .
H52C H 0.3507 0.2966 0.3063 0.132 Uiso 1 1 calc R . .
C522 C 0.3146(9) 0.2205(6) 0.2679(4) 0.067(4) Uani 1 1 d . . .
H52D H 0.3168 0.1894 0.2665 0.101 Uiso 1 1 calc R . .
H52E H 0.3636 0.2325 0.2571 0.101 Uiso 1 1 calc R . .
H52F H 0.2613 0.2307 0.2501 0.101 Uiso 1 1 calc R . .
O530 O 0.1689(19) 0.6981(8) 0.6333(9) 0.211(11) Uani 1 1 d U . .
C530 C 0.2174(16) 0.6696(9) 0.6483(9) 0.119(7) Uani 1 1 d U . .
H530 H 0.2526 0.6727 0.6760 0.143 Uiso 1 1 calc R . .
N530 N 0.2212(15) 0.6318(6) 0.6242(7) 0.133(6) Uani 1 1 d U . .
C531 C 0.169(2) 0.6321(9) 0.5753(9) 0.213(13) Uani 1 1 d U . .
H53A H 0.1860 0.6569 0.5600 0.320 Uiso 1 1 calc R . .
H53B H 0.1074 0.6336 0.5756 0.320 Uiso 1 1 calc R . .
H53C H 0.1815 0.6061 0.5605 0.320 Uiso 1 1 calc R . .
C532 C 0.2734(15) 0.5938(8) 0.6450(9) 0.153(9) Uani 1 1 d U . .
H53D H 0.2520 0.5677 0.6296 0.229 Uiso 1 1 calc R . .
H53E H 0.2679 0.5915 0.6755 0.229 Uiso 1 1 calc R . .
H53F H 0.3338 0.5978 0.6431 0.229 Uiso 1 1 calc R . .
O600 O 0.5781(6) 0.0490(3) 0.1995(3) 0.082(3) Uani 1 1 d D . .
H60Z H 0.5435 0.0624 0.2116 0.123 Uiso 1 1 calc R . .
C600 C 0.6596(6) 0.0714(3) 0.2060(3) 0.115(8) Uani 1 1 d RD . .
H60A H 0.6571 0.0961 0.2248 0.172 Uiso 1 1 calc R . .
H60B H 0.6713 0.0810 0.1779 0.172 Uiso 1 1 calc R . .
H60C H 0.7054 0.0523 0.2196 0.172 Uiso 1 1 calc R . .
O601 O 0.3094(10) 0.6533(4) 0.4701(6) 0.096(5) Uani 0.75 1 d PU A 1
O60B O 0.294(4) 0.6274(14) 0.5325(16) 0.100(16) Uani 0.25 1 d PU B 2
O605 O 0.8949(13) 0.4332(5) 0.6636(5) 0.076(5) Uani 0.66 1 d P C 1
O60F O 0.927(2) 0.4373(10) 0.7025(13) 0.078(9) Uani 0.34 1 d P D 2
O615 O 0.354(3) 0.9152(14) 0.3437(11) 0.150(14) Uani 0.50 1 d PU E 1
O616 O 0.4541(11) 0.3855(5) 0.6401(4) 0.043(4) Uani 0.50 1 d PU F 1
O61F O 0.290(2) 0.9237(12) 0.3325(10) 0.121(11) Uani 0.50 1 d PU G 2
O61G O 0.401(2) 0.8672(12) 0.3162(12) 0.155(13) Uani 0.50 1 d PU H 2
O625 O 0.0675(13) 0.2173(6) 0.6769(6) 0.066(6) Uani 0.66 1 d P I 1
O62F O 0.048(4) 0.190(2) 0.665(2) 0.17(3) Uani 0.34 1 d PU J 2
O490 O 0.4070(11) 0.5004(5) 1.3591(6) 0.139(6) Uani 1 1 d . . .

loop_
_atom_site_aniso_label
_atom_site_aniso_U_11
_atom_site_aniso_U_22
_atom_site_aniso_U_33
_atom_site_aniso_U_23
_atom_site_aniso_U_13
_atom_site_aniso_U_12
La1 0.0212(3) 0.0265(3) 0.0265(3) -0.0033(2) 0.0021(2) -0.0012(2)
La2 0.0199(3) 0.0230(3) 0.0248(3) -0.0009(2) 0.0008(2) 0.0002(2)
La3 0.0211(3) 0.0296(3) 0.0254(3) -0.0007(3) 0.0027(2) 0.0007(2)
La4 0.0242(3) 0.0291(3) 0.0286(3) -0.0039(3) 0.0041(2) -0.0019(3)
Cu1 0.0221(6) 0.0257(6) 0.0353(7) -0.0012(6) 0.0037(5) 0.0003(5)
Cu2 0.0278(7) 0.0272(7) 0.0312(7) -0.0001(5) 0.0014(6) -0.0041(5)
Cu3 0.0255(7) 0.0367(7) 0.0349(8) 0.0004(6) 0.0054(6) -0.0033(6)
Cu4 0.0242(6) 0.0346(7) 0.0395(8) -0.0027(6) 0.0065(6) 0.0016(6)
Cu5 0.0238(6) 0.0247(7) 0.0432(8) 0.0002(6) 0.0043(6) 0.0006(5)
Cu6 0.0220(6) 0.0252(6) 0.0307(7) -0.0007(5) 0.0042(5) 0.0003(5)
Cu7 0.0221(6) 0.0246(6) 0.0344(7) 0.0004(5) 0.0031(5) 0.0001(5)
Cu8 0.0213(6) 0.0266(7) 0.0352(7) -0.0012(5) 0.0036(5) 0.0008(5)
Cu9 0.0231(6) 0.0247(6) 0.0393(8) -0.0010(5) 0.0024(6) 0.0005(5)
Cu10 0.0238(6) 0.0268(7) 0.0337(7) -0.0011(5) 0.0056(5) -0.0021(5)
Cu11 0.0276(7) 0.0415(8) 0.0403(8) 0.0061(6) 0.0035(6) 0.0074(6)
Cu12 0.0218(6) 0.0418(8) 0.0336(7) -0.0007(6) 0.0052(6) -0.0021(6)
Cu13 0.0231(6) 0.0298(7) 0.0343(7) 0.0001(6) 0.0058(5) -0.0031(5)
Cu14 0.0213(6) 0.0255(6) 0.0320(7) 0.0019(5) 0.0032(5) 0.0000(5)
Cu15 0.0277(7) 0.0307(7) 0.0344(7) 0.0007(6) 0.0023(6) 0.0029(6)
Cu16 0.0243(7) 0.0415(8) 0.0387(8) -0.0081(6) 0.0065(6) -0.0029(6)
Cu17 0.0295(7) 0.0368(8) 0.0417(8) -0.0027(6) 0.0061(6) 0.0025(6)
Cu18 0.0265(7) 0.0281(7) 0.0388(8) -0.0017(6) 0.0014(6) -0.0008(6)
Cu19 0.0225(6) 0.0263(7) 0.0352(7) -0.0025(5) 0.0039(5) -0.0017(5)
Cu20 0.0277(7) 0.0315(7) 0.0386(8) -0.0040(6) 0.0058(6) -0.0070(6)
O1 0.024(4) 0.027(4) 0.053(5) 0.007(3) 0.007(3) 0.005(3)
O2 0.027(4) 0.020(4) 0.034(4) -0.002(3) 0.006(3) -0.001(3)
O3 0.048(5) 0.025(4) 0.046(5) 0.010(3) 0.016(4) -0.003(4)
O4 0.023(4) 0.034(4) 0.027(4) 0.002(3) 0.010(3) -0.009(3)
O5 0.018(3) 0.043(4) 0.042(4) 0.003(4) 0.007(3) -0.002(3)
O6 0.022(3) 0.030(4) 0.037(4) -0.005(3) 0.006(3) 0.003(3)
O7 0.032(4) 0.034(4) 0.062(5) 0.001(4) 0.017(4) 0.010(3)
O8 0.021(4) 0.025(4) 0.047(5) -0.005(3) 0.005(3) -0.004(3)
O9 0.023(4) 0.031(4) 0.045(5) -0.002(3) 0.009(3) -0.001(3)
O10 0.017(4) 0.036(4) 0.044(5) 0.005(3) 0.002(3) 0.001(3)
O11 0.021(4) 0.025(4) 0.035(4) -0.003(3) 0.008(3) -0.003(3)
O12 0.024(4) 0.017(3) 0.034(4) -0.004(3) 0.005(3) -0.001(3)
O13 0.023(4) 0.027(4) 0.036(4) -0.002(3) 0.000(3) -0.002(3)
O14 0.015(3) 0.030(4) 0.038(4) -0.003(3) 0.001(3) 0.006(3)
O15 0.019(4) 0.028(4) 0.053(5) 0.006(3) 0.007(3) 0.002(3)
O16 0.028(4) 0.022(4) 0.035(4) -0.002(3) 0.009(3) 0.000(3)
O17 0.034(4) 0.024(4) 0.047(5) -0.001(3) 0.004(4) -0.004(3)
O18 0.029(4) 0.028(4) 0.031(4) -0.003(3) 0.008(3) -0.006(3)
O19 0.031(4) 0.025(4) 0.037(4) -0.005(3) 0.008(3) -0.003(3)
O20 0.021(3) 0.021(3) 0.033(4) 0.000(3) 0.001(3) -0.001(3)
O21 0.029(4) 0.041(5) 0.053(5) 0.012(4) 0.006(4) 0.008(3)
O22 0.020(4) 0.038(4) 0.043(5) 0.007(3) 0.008(3) 0.005(3)
O23 0.023(4) 0.038(4) 0.041(4) -0.001(3) 0.009(3) 0.000(3)
O24 0.022(4) 0.024(4) 0.039(4) 0.001(3) -0.002(3) 0.001(3)
O25 0.019(4) 0.032(4) 0.040(4) -0.001(3) 0.007(3) -0.008(3)
O26 0.018(3) 0.036(4) 0.029(4) 0.006(3) 0.007(3) -0.002(3)
O27 0.022(4) 0.034(4) 0.034(4) 0.001(3) -0.001(3) -0.001(3)
O28 0.019(3) 0.025(4) 0.034(4) 0.000(3) 0.003(3) 0.004(3)
O29 0.035(4) 0.032(4) 0.047(5) 0.003(4) 0.001(4) 0.004(3)
O30 0.019(3) 0.027(4) 0.036(4) -0.003(3) -0.004(3) 0.008(3)
O31 0.027(4) 0.041(4) 0.030(4) -0.003(3) 0.004(3) 0.003(3)
O32 0.022(4) 0.032(4) 0.037(4) -0.005(3) 0.007(3) 0.001(3)
O33 0.024(4) 0.036(4) 0.070(6) -0.002(4) 0.004(4) 0.010(3)
O34 0.025(4) 0.036(4) 0.039(4) 0.002(3) 0.007(3) -0.008(3)
O35 0.033(4) 0.026(4) 0.040(4) -0.002(3) 0.002(3) -0.010(3)
O36 0.020(4) 0.026(4) 0.047(5) 0.003(3) 0.004(3) 0.004(3)
O37 0.031(4) 0.024(4) 0.044(5) -0.003(3) 0.003(3) 0.000(3)
O38 0.024(4) 0.026(4) 0.034(4) -0.006(3) 0.000(3) -0.005(3)
O39 0.043(5) 0.035(5) 0.068(6) -0.009(4) 0.024(4) -0.007(4)
O40 0.023(4) 0.040(4) 0.061(5) -0.003(4) 0.018(4) -0.006(3)
N1 0.044(5) 0.022(4) 0.026(5) 0.002(4) -0.009(4) -0.007(4)
N2 0.025(4) 0.020(4) 0.034(5) 0.003(4) 0.006(4) 0.001(4)
N3 0.030(5) 0.039(6) 0.061(7) -0.005(5) 0.007(5) -0.005(4)
N4 0.033(5) 0.033(5) 0.027(5) -0.005(4) 0.010(4) -0.008(4)
N5 0.029(5) 0.034(5) 0.036(5) 0.002(4) 0.005(4) 0.001(4)
N6 0.026(5) 0.038(5) 0.026(5) -0.006(4) 0.001(4) 0.000(4)
N7 0.034(5) 0.031(5) 0.037(5) 0.000(4) 0.008(4) -0.001(4)
N8 0.029(5) 0.017(4) 0.045(5) 0.003(4) 0.004(4) 0.005(4)
N9 0.019(4) 0.031(5) 0.054(6) -0.005(4) 0.011(4) 0.004(4)
N10 0.019(4) 0.034(5) 0.035(5) 0.004(4) 0.004(4) 0.000(4)
N11 0.026(5) 0.026(5) 0.034(5) 0.000(4) 0.009(4) -0.001(4)
N12 0.025(4) 0.012(4) 0.027(4) 0.000(3) 0.000(3) -0.002(3)
N13 0.022(5) 0.033(5) 0.047(6) 0.002(4) 0.008(4) 0.008(4)
N14 0.008(4) 0.027(5) 0.044(5) 0.002(4) 0.007(4) 0.004(3)
N15 0.026(5) 0.029(5) 0.054(6) 0.001(4) 0.003(4) -0.005(4)
N16 0.024(4) 0.018(4) 0.031(5) -0.004(3) -0.001(4) 0.002(3)
N17 0.027(4) 0.030(5) 0.029(5) -0.001(4) 0.009(4) 0.000(4)
N18 0.022(4) 0.026(5) 0.028(5) 0.000(4) 0.005(4) -0.003(4)
N19 0.027(5) 0.034(5) 0.027(5) -0.003(4) 0.000(4) 0.000(4)
N20 0.031(5) 0.036(5) 0.033(5) -0.011(4) -0.002(4) 0.001(4)
N21 0.037(6) 0.068(7) 0.039(6) 0.021(5) -0.007(5) -0.010(5)
N22 0.022(4) 0.040(5) 0.034(5) -0.003(4) 0.001(4) -0.009(4)
N23 0.033(5) 0.031(5) 0.026(5) -0.003(4) 0.006(4) 0.000(4)
N24 0.028(5) 0.023(5) 0.041(5) 0.003(4) 0.005(4) -0.003(4)
N25 0.016(4) 0.038(5) 0.034(5) 0.003(4) 0.000(4) -0.001(4)
N26 0.017(4) 0.030(5) 0.036(5) 0.008(4) 0.007(4) 0.004(4)
N27 0.034(5) 0.032(5) 0.031(5) -0.003(4) 0.007(4) 0.009(4)
N28 0.023(4) 0.024(4) 0.030(5) -0.005(4) -0.001(4) 0.000(4)
N29 0.034(5) 0.044(6) 0.047(6) 0.008(5) 0.000(4) 0.010(4)
N30 0.030(5) 0.025(5) 0.040(5) 0.001(4) -0.003(4) 0.013(4)
N31 0.049(7) 0.055(7) 0.073(8) 0.010(6) 0.021(6) 0.004(6)
N32 0.025(5) 0.038(5) 0.032(5) 0.001(4) 0.002(4) 0.007(4)
N33 0.033(5) 0.037(5) 0.047(6) 0.006(4) 0.006(4) -0.004(4)
N34 0.028(5) 0.025(5) 0.040(5) 0.002(4) 0.000(4) -0.005(4)
N35 0.028(5) 0.038(5) 0.024(5) -0.004(4) 0.000(4) 0.005(4)
N36 0.019(4) 0.031(5) 0.039(5) 0.003(4) -0.002(4) 0.003(4)
N37 0.039(6) 0.035(5) 0.037(5) -0.002(4) 0.000(4) -0.011(4)
N38 0.034(5) 0.025(5) 0.031(5) -0.003(4) 0.000(4) -0.008(4)
N39 0.024(5) 0.052(6) 0.039(6) -0.005(5) 0.012(4) 0.002(4)
N40 0.028(5) 0.032(5) 0.041(6) -0.011(4) 0.014(4) -0.005(4)
C1 0.035(6) 0.034(6) 0.026(6) 0.005(5) 0.017(5) 0.005(5)
C2 0.039(6) 0.018(5) 0.048(7) -0.003(5) 0.010(5) 0.001(5)
C3 0.028(6) 0.029(6) 0.066(9) 0.009(6) 0.001(6) -0.004(5)
C4 0.064(9) 0.067(10) 0.053(9) 0.008(7) 0.004(7) 0.031(8)
C5 0.124(15) 0.055(9) 0.045(9) -0.001(7) -0.003(9) 0.020(10)
C6 0.079(11) 0.062(10) 0.058(10) 0.002(8) -0.024(9) 0.001(9)
C7 0.044(8) 0.053(9) 0.094(12) 0.015(9) -0.002(8) 0.005(7)
C8 0.053(8) 0.043(7) 0.064(9) 0.024(7) 0.010(7) 0.009(6)
C9 0.027(6) 0.041(7) 0.027(6) -0.003(5) 0.003(5) -0.008(5)
C10 0.043(7) 0.038(6) 0.032(6) -0.003(5) 0.010(5) -0.019(5)
C11 0.037(6) 0.039(6) 0.040(7) -0.001(5) 0.013(5) -0.004(5)
C12 0.083(11) 0.052(8) 0.053(9) -0.003(7) 0.004(8) -0.019(8)
C13 0.080(11) 0.082(11) 0.046(9) 0.006(8) 0.006(8) -0.005(9)
C14 0.064(10) 0.078(11) 0.074(11) 0.011(9) 0.018(9) 0.010(9)
C15 0.065(10) 0.071(10) 0.079(11) 0.009(9) 0.018(9) -0.016(8)
C16 0.047(8) 0.060(9) 0.056(9) 0.022(7) 0.009(6) -0.007(7)
C17 0.025(5) 0.044(7) 0.024(6) 0.005(5) -0.003(4) -0.003(5)
C18 0.026(5) 0.043(7) 0.036(6) 0.004(5) 0.011(5) 0.009(5)
C19 0.057(8) 0.046(7) 0.031(7) -0.002(5) 0.002(6) 0.006(6)
C20 0.047(8) 0.070(9) 0.052(9) 0.003(7) 0.014(7) 0.008(7)
C21 0.073(10) 0.079(11) 0.042(8) 0.010(7) 0.005(7) 0.030(8)
C22 0.106(15) 0.134(17) 0.058(10) 0.020(10) 0.049(11) 0.057(13)
C23 0.069(11) 0.153(18) 0.072(11) 0.036(12) 0.055(10) 0.047(12)
C24 0.046(8) 0.070(9) 0.070(10) 0.030(8) 0.027(7) 0.017(7)
C25 0.028(6) 0.034(6) 0.040(7) 0.003(5) 0.010(5) -0.001(5)
C26 0.036(6) 0.029(6) 0.049(7) 0.007(5) 0.011(5) 0.006(5)
C27 0.053(7) 0.036(7) 0.048(7) -0.003(6) 0.024(6) -0.011(6)
C28 0.059(9) 0.051(8) 0.066(10) -0.003(7) 0.010(8) -0.023(7)
C29 0.094(13) 0.095(14) 0.054(10) 0.015(10) -0.005(9) -0.045(11)
C30 0.099(14) 0.091(13) 0.076(12) -0.049(11) 0.046(11) -0.052(12)
C31 0.073(12) 0.078(12) 0.096(14) -0.045(11) 0.039(10) -0.006(9)
C32 0.044(7) 0.054(8) 0.064(9) -0.025(7) 0.024(7) -0.005(6)
C33 0.040(6) 0.028(6) 0.027(6) 0.003(4) 0.006(5) 0.001(5)
C34 0.033(6) 0.028(6) 0.027(6) 0.007(4) -0.003(5) 0.003(5)
C35 0.020(5) 0.029(5) 0.046(5) -0.005(5) -0.013(4) 0.007(4)
C36 0.034(6) 0.034(6) 0.082(8) 0.000(6) -0.013(6) -0.004(5)
C37 0.040(7) 0.039(7) 0.128(11) -0.023(8) -0.028(7) 0.000(6)
C38 0.064(10) 0.093(12) 0.115(11) -0.063(11) -0.037(9) 0.027(7)
C39 0.089(11) 0.103(12) 0.057(8) -0.035(8) -0.012(7) 0.038(8)
C40 0.048(7) 0.074(9) 0.049(7) -0.015(6) 0.001(5) 0.027(6)
C41 0.021(5) 0.024(5) 0.021(5) -0.003(4) 0.002(4) -0.007(4)
C42 0.026(5) 0.033(6) 0.025(6) 0.002(4) 0.004(4) 0.008(4)
C43 0.027(5) 0.023(5) 0.030(6) -0.001(4) 0.007(4) -0.007(4)
C44 0.029(6) 0.028(6) 0.041(6) 0.002(5) 0.004(5) 0.011(5)
C45 0.045(7) 0.023(6) 0.046(7) -0.003(5) 0.007(5) 0.004(5)
C46 0.036(6) 0.041(7) 0.043(7) -0.010(5) 0.005(5) -0.004(5)
C47 0.052(8) 0.040(7) 0.042(7) 0.000(5) 0.002(6) -0.009(6)
C48 0.050(7) 0.032(6) 0.030(6) -0.006(5) 0.008(5) -0.005(5)
C49 0.028(6) 0.029(6) 0.033(6) -0.001(5) 0.006(5) -0.001(5)
C50 0.028(6) 0.032(6) 0.030(6) -0.001(5) 0.004(5) -0.006(5)
C51 0.022(6) 0.054(7) 0.040(7) -0.010(6) 0.006(5) 0.004(5)
C52 0.035(7) 0.049(8) 0.068(9) -0.027(7) 0.003(6) 0.003(6)
C53 0.030(7) 0.063(10) 0.103(13) -0.031(9) 0.005(8) -0.003(6)
C54 0.034(8) 0.108(14) 0.091(13) -0.044(11) 0.000(8) 0.013(9)
C55 0.065(11) 0.155(18) 0.041(9) -0.007(10) 0.015(8) -0.009(11)
C56 0.035(7) 0.090(11) 0.064(10) -0.005(8) 0.005(7) -0.016(7)
C57 0.032(6) 0.027(5) 0.022(5) 0.006(4) 0.010(4) 0.009(5)
C58 0.047(7) 0.041(7) 0.036(7) -0.008(5) 0.019(6) 0.001(6)
C59 0.023(6) 0.038(7) 0.055(8) 0.008(6) 0.006(5) -0.004(5)
C60 0.044(7) 0.037(7) 0.058(8) -0.007(6) 0.013(6) -0.001(6)
C61 0.056(8) 0.050(8) 0.039(7) -0.002(6) -0.013(6) 0.008(7)
C62 0.039(7) 0.051(8) 0.060(8) 0.019(7) -0.010(6) 0.002(6)
C63 0.040(7) 0.033(7) 0.069(9) -0.002(6) 0.003(6) -0.001(5)
C64 0.035(6) 0.034(7) 0.064(8) 0.004(6) 0.016(6) 0.002(5)
C65 0.030(6) 0.028(5) 0.021(5) -0.008(4) 0.005(4) -0.003(5)
C66 0.039(6) 0.022(5) 0.031(6) -0.004(4) 0.007(5) -0.015(5)
C67 0.044(6) 0.031(5) 0.050(7) -0.004(5) 0.021(5) 0.007(5)
C68 0.051(7) 0.043(6) 0.041(7) 0.003(5) 0.009(5) 0.004(5)
C69 0.090(10) 0.053(8) 0.066(9) 0.011(6) 0.004(7) 0.014(6)
C70 0.088(10) 0.049(7) 0.069(9) 0.014(7) 0.019(7) 0.023(7)
C71 0.083(9) 0.040(7) 0.082(10) 0.019(6) 0.042(7) 0.010(6)
C72 0.047(7) 0.043(6) 0.059(8) 0.004(5) 0.023(5) -0.002(5)
C73 0.020(5) 0.037(6) 0.020(5) 0.007(4) 0.000(4) 0.003(4)
C74 0.022(5) 0.025(5) 0.033(6) 0.000(4) 0.006(4) -0.005(4)
C75 0.037(6) 0.039(6) 0.043(6) -0.002(5) 0.012(4) 0.005(5)
C76 0.057(8) 0.074(10) 0.075(7) 0.006(8) 0.019(7) -0.015(7)
C77 0.075(10) 0.108(13) 0.084(9) 0.017(10) 0.045(7) -0.014(9)
C78 0.101(12) 0.100(12) 0.063(8) 0.010(8) 0.047(7) 0.000(9)
C79 0.080(9) 0.085(10) 0.041(6) 0.001(7) 0.012(6) 0.010(7)
C80 0.053(7) 0.077(9) 0.036(6) 0.000(6) 0.014(5) -0.012(6)
C81 0.018(5) 0.049(7) 0.044(7) 0.003(5) 0.014(5) 0.002(5)
C82 0.024(6) 0.060(8) 0.047(7) 0.012(6) 0.002(5) 0.002(5)
C83 0.032(6) 0.074(9) 0.032(6) 0.006(6) 0.005(5) 0.002(6)
C84 0.052(8) 0.070(10) 0.051(9) -0.003(7) 0.008(7) 0.007(7)
C85 0.075(11) 0.085(11) 0.041(8) 0.009(7) -0.003(8) 0.018(9)
C86 0.070(10) 0.065(10) 0.063(10) 0.001(8) -0.015(8) 0.006(8)
C87 0.026(6) 0.076(10) 0.073(10) 0.013(8) -0.009(6) 0.008(6)
C88 0.021(6) 0.088(11) 0.066(9) -0.013(8) 0.000(6) 0.015(7)
C89 0.032(6) 0.043(7) 0.024(6) -0.004(5) 0.007(5) -0.004(5)
C90 0.023(5) 0.046(7) 0.030(6) 0.008(5) 0.008(5) -0.007(5)
C91 0.030(6) 0.030(6) 0.041(6) -0.003(5) 0.009(5) -0.005(5)
C92 0.028(6) 0.041(7) 0.068(9) 0.002(6) 0.007(6) 0.001(5)
C93 0.032(6) 0.035(7) 0.072(9) -0.003(6) 0.004(6) -0.008(5)
C94 0.048(8) 0.040(8) 0.088(12) -0.019(7) 0.016(8) -0.003(6)
C95 0.030(6) 0.047(7) 0.051(8) -0.012(6) -0.003(5) 0.004(5)
C96 0.039(6) 0.039(7) 0.041(7) 0.003(5) 0.007(5) -0.005(5)
C97 0.027(5) 0.032(6) 0.020(5) 0.002(4) 0.005(4) 0.000(5)
C98 0.027(5) 0.024(5) 0.027(5) 0.002(4) 0.005(4) 0.005(4)
C99 0.024(5) 0.037(6) 0.029(6) -0.010(5) 0.006(4) -0.003(5)
C100 0.040(7) 0.048(7) 0.040(7) 0.002(6) -0.009(5) 0.012(6)
C101 0.056(8) 0.051(8) 0.039(7) 0.001(6) -0.002(6) 0.003(6)
C102 0.057(8) 0.052(8) 0.039(7) -0.006(6) 0.006(6) 0.003(7)
C103 0.052(8) 0.087(11) 0.036(7) -0.017(7) 0.002(6) 0.008(8)
C104 0.036(7) 0.068(9) 0.056(9) -0.004(7) 0.001(6) 0.025(7)
C105 0.025(5) 0.033(6) 0.018(5) 0.004(4) 0.002(4) 0.005(4)
C106 0.030(6) 0.020(5) 0.036(6) -0.003(4) 0.002(5) -0.009(4)
C107 0.028(6) 0.022(5) 0.045(7) -0.007(5) 0.001(5) -0.004(4)
C108 0.041(7) 0.050(7) 0.059(9) 0.010(6) 0.017(6) 0.006(6)
C109 0.062(10) 0.079(11) 0.057(9) 0.001(8) 0.032(8) 0.001(8)
C110 0.063(9) 0.056(8) 0.031(7) -0.005(6) 0.004(6) -0.009(7)
C111 0.048(8) 0.061(8) 0.039(8) -0.005(6) -0.006(6) -0.004(7)
C112 0.040(7) 0.041(7) 0.035(7) 0.002(5) -0.004(5) -0.005(5)
C113 0.031(6) 0.030(6) 0.040(7) 0.000(5) 0.005(5) 0.001(5)
C114 0.035(6) 0.041(6) 0.035(6) 0.006(5) 0.000(5) 0.016(5)
C115 0.038(6) 0.042(6) 0.050(7) 0.011(5) 0.009(5) 0.011(5)
C116 0.119(13) 0.068(9) 0.080(10) 0.023(8) 0.040(9) 0.056(9)
C117 0.173(17) 0.086(11) 0.113(13) 0.054(9) 0.076(12) 0.070(11)
C118 0.110(13) 0.082(10) 0.065(9) 0.023(7) 0.028(9) 0.033(9)
C119 0.068(9) 0.053(7) 0.047(7) 0.000(6) 0.013(6) 0.006(6)
C120 0.049(7) 0.038(6) 0.053(7) -0.001(5) -0.004(6) 0.005(5)
C121 0.039(7) 0.041(7) 0.043(7) -0.005(5) -0.001(6) 0.012(6)
C122 0.029(6) 0.051(8) 0.042(7) -0.002(6) -0.003(5) 0.003(5)
C123 0.021(5) 0.036(6) 0.064(8) -0.019(6) 0.011(5) 0.001(5)
C124 0.039(7) 0.061(9) 0.067(10) -0.023(7) -0.007(7) 0.007(6)
C125 0.053(9) 0.063(10) 0.098(13) -0.016(9) 0.018(9) 0.007(8)
C126 0.083(12) 0.083(12) 0.049(9) 0.008(8) 0.019(8) 0.004(9)
C127 0.095(13) 0.074(11) 0.076(12) -0.007(9) 0.005(10) 0.031(10)
C128 0.095(12) 0.086(12) 0.040(8) -0.014(8) 0.008(8) 0.033(10)
C129 0.034(6) 0.029(6) 0.041(7) 0.009(5) 0.007(5) 0.003(5)
C130 0.032(6) 0.026(6) 0.056(8) 0.003(5) 0.010(5) 0.007(5)
C131 0.054(8) 0.029(6) 0.063(9) -0.012(6) -0.001(7) 0.001(6)
C132 0.072(10) 0.054(9) 0.071(10) -0.020(8) 0.015(8) -0.012(8)
C133 0.073(11) 0.053(10) 0.112(15) -0.033(10) 0.021(10) -0.015(8)
C134 0.057(9) 0.071(11) 0.061(10) 0.000(8) -0.003(8) -0.001(8)
C135 0.082(11) 0.051(9) 0.067(10) 0.000(7) -0.008(8) -0.002(8)
C136 0.073(10) 0.049(8) 0.052(9) -0.024(7) -0.010(7) 0.002(7)
C137 0.034(6) 0.033(6) 0.028(6) 0.006(5) 0.004(5) 0.000(5)
C138 0.024(5) 0.041(6) 0.030(6) 0.002(5) 0.011(4) -0.004(5)
C139 0.020(5) 0.031(6) 0.032(6) -0.006(4) 0.001(4) 0.006(4)
C140 0.042(7) 0.056(8) 0.037(7) -0.001(6) 0.007(6) -0.003(6)
C141 0.062(9) 0.055(8) 0.039(7) -0.001(6) 0.007(6) -0.012(7)
C142 0.047(7) 0.075(9) 0.026(6) 0.003(6) -0.010(5) -0.013(7)
C143 0.054(8) 0.080(11) 0.045(8) 0.010(7) -0.012(6) -0.022(8)
C144 0.050(7) 0.044(7) 0.039(7) 0.005(5) 0.004(6) -0.021(6)
C145 0.033(6) 0.032(6) 0.026(6) -0.002(4) 0.000(5) -0.006(5)
C146 0.044(7) 0.022(5) 0.038(6) -0.006(5) 0.004(5) -0.002(5)
C147 0.030(6) 0.016(5) 0.081(10) 0.002(6) 0.006(6) -0.003(5)
C148 0.106(13) 0.049(8) 0.060(10) 0.006(7) 0.011(9) 0.040(9)
C149 0.084(13) 0.074(12) 0.114(15) 0.046(11) 0.005(11) 0.033(10)
C150 0.080(13) 0.068(12) 0.095(14) 0.020(10) -0.010(11) -0.018(10)
C151 0.064(10) 0.026(7) 0.154(19) 0.000(9) -0.026(11) 0.019(7)
C152 0.054(9) 0.041(8) 0.121(14) -0.017(9) 0.000(9) -0.006(7)
C153 0.029(6) 0.044(7) 0.044(7) -0.004(6) 0.000(5) 0.006(5)
C154 0.024(6) 0.058(8) 0.042(7) 0.005(6) 0.005(5) -0.017(6)
C155 0.033(7) 0.078(8) 0.074(8) 0.024(6) 0.014(6) 0.012(6)
C156 0.050(8) 0.082(8) 0.102(9) 0.035(7) 0.040(8) 0.020(7)
C157 0.057(10) 0.110(11) 0.113(11) 0.049(8) 0.038(9) 0.026(9)
C158 0.066(11) 0.147(13) 0.083(10) 0.054(8) 0.030(9) 0.028(10)
C159 0.056(9) 0.149(13) 0.067(7) 0.037(9) 0.007(8) -0.023(10)
C160 0.050(8) 0.116(10) 0.053(7) 0.020(6) 0.013(7) 0.000(8)
O200 0.027(4) 0.033(4) 0.028(4) -0.008(3) 0.002(3) -0.002(3)
O201 0.085(7) 0.036(5) 0.044(5) -0.006(4) 0.001(5) 0.001(5)
C200 0.032(6) 0.043(7) 0.035(7) -0.002(5) 0.001(5) -0.008(5)
C201 0.032(6) 0.043(7) 0.029(6) -0.011(5) 0.009(5) -0.010(5)
C202 0.036(6) 0.044(7) 0.036(7) -0.007(5) 0.009(5) -0.003(5)
C203 0.049(7) 0.029(6) 0.032(6) 0.003(5) 0.003(5) -0.005(5)
C204 0.025(5) 0.042(6) 0.024(5) -0.002(5) 0.003(4) -0.001(5)
S200 0.0575(19) 0.0360(16) 0.0262(14) -0.0061(12) 0.0021(13) 0.0059(14)
C205 0.032(6) 0.040(6) 0.025(6) -0.005(5) 0.005(4) 0.001(5)
C206 0.064(8) 0.033(6) 0.038(7) 0.003(5) -0.009(6) 0.014(6)
C207 0.048(7) 0.043(7) 0.033(6) -0.001(5) 0.005(5) 0.015(6)
C208 0.031(6) 0.039(6) 0.023(6) 0.004(5) -0.006(5) 0.003(5)
S201 0.0409(16) 0.0364(15) 0.0300(15) -0.0031(12) 0.0008(12) 0.0085(12)
C209 0.045(7) 0.024(6) 0.032(6) -0.002(5) 0.011(5) -0.013(5)
O202 0.045(5) 0.029(4) 0.035(4) -0.006(3) 0.003(4) 0.002(4)
O203 0.042(4) 0.035(4) 0.024(4) -0.007(3) 0.003(3) 0.005(3)
O210 0.053(5) 0.040(5) 0.035(5) -0.007(4) 0.005(4) -0.003(4)
O211 0.040(5) 0.068(6) 0.086(7) -0.033(5) -0.009(5) 0.020(5)
C210 0.045(7) 0.034(6) 0.039(7) -0.012(5) 0.008(6) -0.009(6)
C211 0.033(6) 0.032(6) 0.035(6) -0.005(5) -0.008(5) -0.003(5)
C212 0.026(6) 0.046(7) 0.034(6) -0.008(5) -0.004(5) -0.008(5)
C213 0.041(7) 0.069(9) 0.035(7) -0.007(6) 0.003(6) 0.007(6)
C214 0.046(7) 0.036(6) 0.032(6) 0.002(5) 0.002(5) 0.005(5)
C215 0.032(6) 0.039(6) 0.031(6) 0.007(5) 0.004(5) 0.001(5)
C216 0.052(7) 0.045(7) 0.029(6) 0.000(5) -0.010(5) 0.005(6)
C217 0.061(8) 0.031(6) 0.041(7) 0.002(5) -0.005(6) 0.008(6)
C218 0.052(7) 0.027(6) 0.039(7) -0.013(5) 0.000(6) -0.008(5)
C219 0.066(9) 0.046(8) 0.025(6) 0.002(5) -0.013(6) -0.002(7)
O212 0.240(17) 0.046(7) 0.074(8) -0.034(6) -0.082(9) 0.054(9)
O213 0.041(5) 0.053(5) 0.031(4) -0.004(4) -0.005(4) 0.007(4)
S210 0.0313(14) 0.0410(16) 0.0346(15) -0.0098(12) -0.0007(12) -0.0018(12)
S211 0.0348(15) 0.0349(15) 0.0308(15) -0.0034(11) -0.0020(12) 0.0021(12)
O220 0.032(4) 0.034(4) 0.034(4) -0.002(3) 0.004(3) 0.004(3)
O221 0.036(4) 0.033(4) 0.038(4) 0.002(3) 0.007(3) 0.001(3)
C220 0.033(6) 0.024(5) 0.031(6) 0.000(4) -0.005(5) -0.009(5)
C221 0.029(6) 0.037(6) 0.025(6) 0.005(5) -0.002(4) -0.004(5)
C222 0.035(6) 0.050(7) 0.031(6) 0.009(5) 0.000(5) 0.006(5)
C223 0.036(6) 0.052(7) 0.031(6) 0.013(5) -0.001(5) 0.003(5)
C224 0.030(6) 0.036(6) 0.032(6) 0.000(5) 0.008(5) -0.004(5)
C225 0.036(6) 0.042(6) 0.022(5) 0.009(5) -0.003(5) 0.010(5)
C226 0.044(7) 0.042(7) 0.039(7) 0.003(5) 0.001(5) 0.002(6)
C227 0.038(7) 0.036(6) 0.042(7) 0.011(5) -0.005(5) -0.002(5)
C228 0.030(6) 0.037(6) 0.021(5) 0.006(4) 0.005(4) 0.000(5)
C229 0.030(6) 0.055(8) 0.025(6) 0.003(5) 0.007(5) -0.015(5)
O222 0.063(6) 0.029(4) 0.038(5) 0.000(3) 0.010(4) 0.002(4)
O223 0.031(4) 0.031(4) 0.038(4) 0.001(3) 0.006(3) 0.003(3)
S220 0.0348(15) 0.0370(15) 0.0328(15) 0.0054(12) 0.0058(12) 0.0063(12)
S221 0.0456(17) 0.0343(15) 0.0326(15) 0.0075(12) 0.0098(13) 0.0027(13)
O260 0.035(4) 0.052(5) 0.031(4) 0.005(4) 0.003(3) 0.007(4)
O261 0.061(6) 0.066(6) 0.040(5) 0.010(4) 0.021(4) 0.033(5)
C260 0.060(8) 0.034(6) 0.032(6) 0.004(5) 0.014(6) 0.001(6)
C261 0.042(7) 0.056(8) 0.024(6) -0.002(5) 0.006(5) 0.013(6)
C262 0.073(10) 0.091(11) 0.037(8) 0.026(7) 0.027(7) 0.043(9)
C263 0.053(8) 0.069(9) 0.040(7) 0.010(6) 0.005(6) 0.031(7)
C264 0.044(7) 0.047(7) 0.028(6) -0.002(5) 0.003(5) 0.007(6)
C265 0.040(6) 0.051(7) 0.030(6) -0.003(5) 0.013(5) -0.003(6)
C266 0.044(7) 0.064(8) 0.035(7) -0.005(6) -0.003(5) 0.015(6)
C267 0.033(6) 0.057(7) 0.028(6) 0.004(5) 0.000(5) 0.001(6)
C268 0.037(6) 0.047(7) 0.033(6) 0.000(5) 0.013(5) 0.001(5)
C269 0.047(7) 0.077(10) 0.022(6) -0.005(6) 0.014(5) 0.003(7)
S260 0.0381(16) 0.0524(18) 0.0283(15) 0.0022(13) 0.0058(12) 0.0081(14)
S261 0.0529(19) 0.0466(18) 0.0345(16) 0.0026(14) 0.0077(14) 0.0059(15)
O262 0.050(5) 0.051(5) 0.027(4) 0.001(4) 0.006(4) 0.005(4)
O263 0.114(9) 0.054(6) 0.033(5) 0.017(4) 0.020(5) 0.030(6)
O280 0.027(4) 0.039(4) 0.038(4) 0.006(3) -0.003(3) 0.009(3)
O281 0.030(4) 0.039(4) 0.033(4) -0.001(3) 0.003(3) 0.002(3)
C280 0.041(7) 0.033(6) 0.030(6) -0.006(5) 0.010(5) 0.003(5)
C281 0.027(6) 0.040(7) 0.036(6) 0.000(5) 0.000(5) 0.004(5)
C282 0.058(9) 0.070(10) 0.056(9) 0.028(7) 0.008(7) 0.010(7)
C283 0.035(7) 0.058(8) 0.070(9) 0.028(7) -0.002(6) -0.006(6)
C284 0.051(8) 0.051(8) 0.037(7) 0.020(6) -0.006(6) 0.006(6)
C285 0.041(7) 0.047(7) 0.031(6) 0.006(5) -0.015(5) -0.006(6)
C286 0.035(6) 0.056(8) 0.037(7) 0.008(6) -0.006(5) 0.005(6)
C287 0.036(6) 0.058(8) 0.039(7) 0.011(6) 0.012(5) 0.006(6)
C288 0.023(5) 0.043(7) 0.043(7) 0.008(5) -0.005(5) 0.008(5)
C289 0.037(7) 0.052(7) 0.039(7) -0.004(6) 0.004(6) -0.010(6)
O282 0.039(5) 0.062(6) 0.045(5) -0.014(4) 0.000(4) -0.001(4)
O283 0.048(5) 0.052(5) 0.035(5) -0.012(4) 0.005(4) -0.009(4)
S280 0.0341(15) 0.060(2) 0.0382(17) 0.0181(15) -0.0009(13) 0.0014(14)
S281 0.0340(15) 0.0392(16) 0.0364(16) 0.0041(13) -0.0050(12) 0.0017(13)
O290 0.057(6) 0.062(6) 0.034(5) -0.014(4) -0.006(4) 0.031(5)
O291 0.031(5) 0.085(7) 0.064(6) 0.021(6) 0.011(4) -0.007(5)
C290 0.031(7) 0.096(12) 0.036(8) 0.001(8) 0.006(6) 0.016(8)
C291 0.043(7) 0.079(8) 0.086(8) 0.020(6) 0.001(7) 0.006(7)
C292 0.049(8) 0.105(7) 0.046(6) -0.038(6) 0.000(6) 0.036(7)
C293 0.123(14) 0.083(7) 0.085(8) 0.005(7) 0.019(11) 0.005(11)
C294 0.035(7) 0.075(8) 0.069(7) -0.010(5) 0.026(6) 0.010(6)
S290 0.071(3) 0.081(3) 0.062(2) -0.006(2) 0.011(2) -0.006(2)
C295 0.039(7) 0.088(8) 0.068(7) -0.012(6) 0.014(7) -0.024(7)
C296 0.073(10) 0.076(7) 0.077(8) -0.003(7) 0.030(8) -0.002(8)
C297 0.083(10) 0.074(7) 0.071(8) -0.010(6) 0.033(9) 0.006(8)
C298 0.050(8) 0.056(7) 0.081(7) 0.005(5) 0.017(7) -0.005(7)
S291 0.066(2) 0.077(3) 0.057(2) -0.0041(19) 0.0094(19) -0.009(2)
C299 0.051(8) 0.028(7) 0.047(8) -0.005(6) -0.007(6) 0.002(6)
O292 0.077(8) 0.060(7) 0.096(8) -0.014(6) 0.016(6) -0.016(6)
O293 0.054(6) 0.109(9) 0.049(6) 0.019(6) 0.004(5) -0.028(6)
O498 0.117(13) 0.121(13) 0.23(2) -0.015(13) 0.050(13) -0.042(10)
O29F 0.22(3) 0.12(2) 0.27(3) -0.04(2) 0.11(3) -0.08(2)
O300 0.026(4) 0.039(4) 0.028(4) -0.005(3) 0.005(3) 0.007(3)
O303 0.023(4) 0.038(4) 0.031(4) -0.001(3) 0.003(3) -0.002(3)
O307 0.027(4) 0.036(4) 0.025(4) -0.001(3) 0.002(3) 0.004(3)
O310 0.025(4) 0.039(4) 0.029(4) -0.001(3) 0.002(3) -0.006(3)
O400 0.039(5) 0.048(5) 0.045(5) 0.007(4) 0.006(4) 0.016(4)
O407 0.042(5) 0.052(5) 0.026(4) -0.004(3) 0.006(3) -0.007(4)
O408 0.040(5) 0.046(5) 0.050(5) 0.003(4) 0.003(4) 0.017(4)
O470 0.078(8) 0.101(9) 0.083(8) 0.027(7) -0.001(6) 0.002(7)
C470 0.056(11) 0.16(2) 0.16(2) 0.096(18) 0.011(12) 0.006(12)
O480 0.029(4) 0.030(4) 0.032(4) 0.007(3) 0.002(3) -0.004(3)
O481 0.036(5) 0.064(6) 0.051(5) -0.012(4) 0.014(4) 0.005(4)
O483 0.094(8) 0.048(6) 0.072(7) 0.004(5) 0.044(6) -0.001(5)
O484 0.120(10) 0.062(7) 0.050(6) 0.005(5) 0.012(6) 0.036(6)
O485 0.047(5) 0.062(6) 0.068(6) 0.011(5) 0.010(5) 0.003(5)
O491 0.106(11) 0.102(11) 0.160(14) -0.004(10) -0.009(10) -0.002(9)
O492 0.099(11) 0.149(14) 0.159(14) 0.016(12) 0.028(10) 0.046(10)
O494 0.102(10) 0.100(9) 0.089(9) -0.023(7) 0.017(7) -0.021(8)
O496 0.065(7) 0.097(9) 0.109(9) 0.005(7) 0.017(7) 0.000(6)
O497 0.083(8) 0.113(10) 0.069(7) -0.007(7) 0.000(6) 0.006(7)
O450 0.052(5) 0.048(5) 0.049(5) -0.005(4) 0.003(4) 0.004(4)
C450 0.039(7) 0.038(7) 0.045(7) 0.001(6) 0.011(6) -0.004(5)
N450 0.043(6) 0.041(6) 0.036(6) 0.001(4) -0.007(5) -0.002(5)
C451 0.101(13) 0.054(9) 0.061(10) -0.030(8) -0.009(9) 0.002(9)
C452 0.068(10) 0.075(10) 0.064(10) 0.012(8) 0.020(8) 0.020(8)
O500 0.051(5) 0.038(5) 0.052(5) 0.002(4) 0.006(4) -0.003(4)
C500 0.082(11) 0.066(10) 0.060(10) -0.027(8) 0.030(9) -0.034(9)
N500 0.060(8) 0.054(7) 0.067(8) 0.007(6) 0.004(6) 0.002(6)
C501 0.082(12) 0.056(10) 0.108(15) -0.023(9) -0.001(11) -0.019(9)
C502 0.062(10) 0.081(12) 0.078(11) 0.011(9) -0.009(8) 0.005(9)
O510 0.054(6) 0.082(7) 0.047(6) -0.009(5) 0.011(5) -0.015(5)
C510 0.047(9) 0.106(13) 0.069(11) 0.005(10) 0.020(8) -0.004(9)
N510 0.046(6) 0.074(8) 0.044(6) 0.010(6) 0.012(5) 0.000(6)
C511 0.083(12) 0.096(13) 0.110(14) -0.036(11) 0.063(11) -0.055(10)
C512 0.055(9) 0.107(13) 0.058(10) -0.027(9) -0.002(7) -0.011(9)
O520 0.054(5) 0.054(5) 0.042(5) -0.001(4) 0.006(4) -0.016(4)
C520 0.047(8) 0.056(8) 0.052(9) -0.005(7) -0.002(7) -0.016(6)
N520 0.044(6) 0.052(6) 0.044(6) 0.001(5) 0.004(5) -0.007(5)
C521 0.142(17) 0.064(11) 0.054(10) 0.008(8) 0.007(10) 0.005(11)
C522 0.050(8) 0.108(13) 0.043(8) 0.012(8) 0.004(7) 0.003(8)
O530 0.24(3) 0.172(18) 0.24(3) 0.005(17) 0.08(2) 0.019(16)
C530 0.112(17) 0.128(14) 0.123(16) -0.034(13) 0.037(13) -0.063(12)
N530 0.192(18) 0.089(10) 0.115(12) 0.002(9) 0.023(12) -0.061(10)
C531 0.34(3) 0.15(2) 0.121(15) -0.006(13) -0.026(18) -0.14(2)
C532 0.121(19) 0.157(17) 0.21(2) 0.039(17) 0.096(16) -0.011(14)
O600 0.073(7) 0.075(7) 0.087(8) 0.008(6) -0.017(6) 0.000(6)
C600 0.075(13) 0.089(14) 0.16(2) 0.022(13) -0.041(13) 0.015(11)
O601 0.074(10) 0.050(8) 0.152(15) -0.022(9) -0.010(10) -0.003(7)
O60B 0.13(3) 0.06(2) 0.09(3) -0.05(2) -0.03(2) 0.02(2)
O605 0.136(16) 0.045(9) 0.052(10) -0.006(7) 0.030(10) 0.011(9)
O60F 0.057(19) 0.08(2) 0.10(3) 0.00(2) 0.005(18) 0.022(16)
O615 0.15(3) 0.21(3) 0.078(19) -0.004(19) -0.017(19) 0.06(2)
O616 0.066(11) 0.051(9) 0.007(6) -0.004(6) -0.005(7) 0.015(8)
O61F 0.10(2) 0.16(2) 0.09(2) -0.031(18) -0.013(16) -0.012(19)
O61G 0.14(2) 0.17(3) 0.16(2) 0.05(2) 0.03(2) -0.04(2)
O625 0.069(11) 0.085(13) 0.034(8) 0.033(8) -0.018(7) -0.041(10)
O62F 0.16(5) 0.24(6) 0.13(4) 0.08(4) 0.07(4) 0.10(5)
O490 0.151(15) 0.099(11) 0.154(15) 0.020(10) -0.005(11) 0.002(10)

loop_
_atom_type_symbol
_atom_type_description
_atom_type_scat_dispersion_real
_atom_type_scat_dispersion_imag
_atom_type_scat_source
C C 0.0033 0.0016 'International Tables Vol C Tables 4.2.6.8 and 6.1.1.4'
H H 0.0000 0.0000 'International Tables Vol C Tables 4.2.6.8 and 6.1.1.4'
N N 0.0061 0.0033 'International Tables Vol C Tables 4.2.6.8 and 6.1.1.4'
O O 0.0106 0.0060 'International Tables Vol C Tables 4.2.6.8 and 6.1.1.4'
S S 0.1246 0.1234 'International Tables Vol C Tables 4.2.6.8 and 6.1.1.4'
Cu Cu 0.3201 1.2651 'International Tables Vol C Tables 4.2.6.8 and 6.1.1.4'
La La -0.2871 2.4523 'International Tables Vol C Tables 4.2.6.8 and 6.1.1.4'

loop_
_geom_angle_atom_site_label_1
_geom_angle_atom_site_label_2
_geom_angle_atom_site_label_3
_geom_angle
_geom_angle_site_symmetry_1
_geom_angle_site_symmetry_3
O283 La1 O10 74.3(3) . .
O283 La1 O2 110.9(2) . .
O10 La1 O2 66.4(2) . .
O283 La1 O6 110.3(2) . .
O10 La1 O6 134.6(2) . .
O2 La1 O6 137.9(2) . .
O283 La1 O4 147.7(2) . .
O10 La1 O4 130.7(2) . .
O2 La1 O4 71.9(2) . .
O6 La1 O4 68.9(2) . .
O283 La1 O300 132.6(3) . .
O10 La1 O300 68.6(2) . .
O2 La1 O300 80.2(2) . .
O6 La1 O300 78.5(2) . .
O4 La1 O300 79.7(2) . .
O283 La1 O8 73.8(3) . .
O10 La1 O8 70.0(2) . .
O2 La1 O8 132.3(2) . .
O6 La1 O8 68.5(2) . .
O4 La1 O8 129.6(2) . .
O300 La1 O8 66.5(2) . .
O283 La1 O261 75.1(3) . .
O10 La1 O261 112.0(3) . .
O2 La1 O261 70.7(2) . .
O6 La1 O261 112.7(3) . .
O4 La1 O261 75.9(3) . .
O300 La1 O261 146.5(2) . .
O8 La1 O261 146.8(2) . .
O283 La1 O260 71.7(3) . .
O10 La1 O260 144.9(2) . .
O2 La1 O260 118.5(2) . .
O6 La1 O260 67.7(2) . .
O4 La1 O260 78.8(2) . .
O300 La1 O260 144.7(2) . .
O8 La1 O260 108.1(2) . .
O261 La1 O260 50.1(2) . .
O283 La1 C260 67.8(3) . .
O10 La1 C260 128.4(3) . .
O2 La1 C260 95.9(3) . .
O6 La1 C260 91.7(3) . .
O4 La1 C260 79.9(3) . .
O300 La1 C260 159.4(3) . .
O8 La1 C260 126.8(3) . .
O261 La1 C260 25.5(3) . .
O260 La1 C260 25.1(3) . .
O14 La2 O203 95.6(2) . .
O14 La2 O20 139.4(2) . .
O203 La2 O20 81.0(2) . .
O14 La2 O12 71.3(2) . .
O203 La2 O12 73.8(2) . .
O20 La2 O12 68.9(2) . .
O14 La2 O16 69.2(2) . .
O203 La2 O16 139.7(2) . .
O20 La2 O16 134.9(2) . .
O12 La2 O16 129.4(2) . .
O14 La2 O18 134.8(2) . .
O203 La2 O18 128.7(2) . .
O20 La2 O18 67.1(2) . .
O12 La2 O18 124.3(2) . .
O16 La2 O18 70.2(2) . .
O14 La2 O280 73.9(2) . .
O203 La2 O280 72.3(2) . .
O20 La2 O280 139.9(2) . .
O12 La2 O280 127.9(2) . .
O16 La2 O280 67.6(2) . .
O18 La2 O280 107.7(2) . .
O14 La2 O303 70.8(2) . .
O203 La2 O303 141.6(2) . .
O20 La2 O303 86.9(2) . .
O12 La2 O303 67.8(2) . .
O16 La2 O303 70.1(2) . .
O18 La2 O303 77.4(2) . .
O280 La2 O303 132.1(2) . .
O14 La2 O281 123.7(2) . .
O203 La2 O281 74.9(2) . .
O20 La2 O281 94.7(2) . .
O12 La2 O281 146.5(2) . .
O16 La2 O281 83.1(2) . .
O18 La2 O281 69.2(2) . .
O280 La2 O281 50.1(2) . .
O303 La2 O281 142.7(2) . .
O14 La2 C280 98.7(3) . .
O203 La2 C280 72.0(3) . .
O20 La2 C280 118.0(3) . .
O12 La2 C280 143.2(2) . .
O16 La2 C280 73.8(3) . .
O18 La2 C280 88.4(3) . .
O280 La2 C280 24.9(3) . .
O303 La2 C280 143.9(2) . .
O281 La2 C280 25.1(3) . .
O210 La3 O26 94.4(2) . .
O210 La3 O28 136.3(2) . .
O26 La3 O28 70.6(2) . .
O210 La3 O22 84.5(3) . .
O26 La3 O22 135.7(2) . .
O28 La3 O22 135.0(2) . .
O210 La3 O24 70.2(2) . .
O26 La3 O24 69.8(2) . .
O28 La3 O24 133.5(2) . .
O22 La3 O24 68.3(2) . .
O210 La3 O30 127.5(2) . .
O26 La3 O30 136.5(2) . .
O28 La3 O30 70.5(2) . .
O22 La3 O30 68.0(2) . .
O24 La3 O30 129.9(2) . .
O210 La3 O307 138.4(2) . .
O26 La3 O307 69.0(2) . .
O28 La3 O307 75.5(2) . .
O22 La3 O307 82.7(2) . .
O24 La3 O307 68.2(2) . .
O30 La3 O307 83.0(2) . .
O210 La3 O221 70.1(3) . .
O26 La3 O221 76.6(2) . .
O28 La3 O221 66.6(2) . .
O22 La3 O221 141.4(2) . .
O24 La3 O221 124.7(2) . .
O30 La3 O221 104.8(2) . .
O307 La3 O221 135.4(2) . .
O210 La3 O220 69.9(2) . .
O26 La3 O220 125.9(2) . .
O28 La3 O220 85.9(2) . .
O22 La3 O220 95.3(2) . .
O24 La3 O220 138.0(2) . .
O30 La3 O220 69.3(2) . .
O307 La3 O220 150.6(2) . .
O221 La3 O220 49.3(2) . .
O210 La3 C220 65.8(3) . .
O26 La3 C220 100.5(3) . .
O28 La3 C220 76.7(2) . .
O22 La3 C220 118.7(3) . .
O24 La3 C220 134.0(2) . .
O30 La3 C220 88.8(3) . .
O307 La3 C220 152.2(2) . .
O221 La3 C220 24.0(2) . .
O220 La3 C220 25.5(2) . .
O213 La4 O40 112.4(3) . .
O213 La4 O36 71.9(3) . .
O40 La4 O36 136.0(2) . .
O213 La4 O32 139.0(2) . .
O40 La4 O32 69.2(2) . .
O36 La4 O32 137.3(2) . .
O213 La4 O290 71.8(3) . .
O40 La4 O290 120.9(3) . .
O36 La4 O290 102.4(3) . .
O32 La4 O290 73.4(2) . .
O213 La4 O38 76.7(2) . .
O40 La4 O38 70.2(2) . .
O36 La4 O38 68.5(2) . .
O32 La4 O38 134.3(2) . .
O290 La4 O38 148.4(2) . .
O213 La4 O34 114.0(3) . .
O40 La4 O34 132.7(2) . .
O36 La4 O34 69.0(2) . .
O32 La4 O34 70.4(2) . .
O290 La4 O34 67.6(3) . .
O38 La4 O34 129.4(2) . .
O213 La4 O291 68.8(3) . .
O40 La4 O291 76.5(3) . .
O36 La4 O291 137.1(3) . .
O32 La4 O291 72.2(2) . .
O290 La4 O291 49.0(3) . .
O38 La4 O291 116.8(3) . .
O34 La4 O291 112.8(3) . .
O213 La4 O310 144.9(2) . .
O40 La4 O310 70.8(2) . .
O36 La4 O310 82.4(2) . .
O32 La4 O310 75.9(2) . .
O290 La4 O310 138.7(3) . .
O38 La4 O310 71.8(2) . .
O34 La4 O310 76.5(2) . .
O291 La4 O310 140.6(3) . .
O213 La4 C290 63.6(3) . .
O40 La4 C290 100.6(4) . .
O36 La4 C290 118.3(4) . .
O32 La4 C290 75.6(3) . .
O290 La4 C290 25.0(4) . .
O38 La4 C290 132.3(4) . .
O34 La4 C290 92.1(4) . .
O291 La4 C290 24.8(4) . .
O310 La4 C290 151.4(3) . .
N10 Cu1 O1 173.6(4) . .
N10 Cu1 O2 90.5(3) . .
O1 Cu1 O2 84.2(3) . .
N10 Cu1 N9 82.0(3) . .
O1 Cu1 N9 103.2(3) . .
O2 Cu1 N9 172.5(3) . .
N2 Cu2 O4 94.2(3) . .
N2 Cu2 O3 160.6(4) . .
O4 Cu2 O3 84.2(3) . .
N2 Cu2 N1 82.5(3) . .
O4 Cu2 N1 173.0(3) . .
O3 Cu2 N1 96.9(3) . .
N2 Cu2 O200 96.0(3) . .
O4 Cu2 O200 94.9(3) . .
O3 Cu2 O200 103.4(3) . .
N1 Cu2 O200 91.5(3) . .
N4 Cu3 O6 93.1(3) . .
N4 Cu3 O5 174.3(3) . .
O6 Cu3 O5 85.5(3) . .
N4 Cu3 N3 82.8(4) . .
O6 Cu3 N3 175.9(4) . .
O5 Cu3 N3 98.6(4) . .
N6 Cu4 O8 92.4(3) . .
N6 Cu4 O7 169.7(4) . .
O8 Cu4 O7 83.8(3) . .
N6 Cu4 N5 82.6(4) . .
O8 Cu4 N5 173.9(3) . .
O7 Cu4 N5 100.5(3) . .
N6 Cu4 O282 99.4(3) . .
O8 Cu4 O282 89.5(3) . .
O7 Cu4 O282 90.2(3) . .
N5 Cu4 O282 94.8(3) . .
N8 Cu5 O10 93.1(3) . .
N8 Cu5 O9 167.5(4) . .
O10 Cu5 O9 85.6(3) . .
N8 Cu5 N7 81.5(3) . .
O10 Cu5 N7 172.4(3) . .
O9 Cu5 N7 98.5(3) . .
N20 Cu6 O12 92.0(3) . .
N20 Cu6 O11 167.2(3) . .
O12 Cu6 O11 83.9(3) . .
N20 Cu6 N19 82.1(4) . .
O12 Cu6 N19 173.1(3) . .
O11 Cu6 N19 101.1(3) . .
N20 Cu6 O202 100.2(3) . .
O12 Cu6 O202 91.7(3) . .
O11 Cu6 O202 92.1(3) . .
N19 Cu6 O202 93.0(3) . .
N12 Cu7 O14 92.6(3) . .
N12 Cu7 O13 169.1(3) . .
O14 Cu7 O13 83.7(3) . .
N12 Cu7 N11 82.8(3) . .
O14 Cu7 N11 174.8(3) . .
O13 Cu7 N11 100.3(3) . .
N12 Cu7 O450 100.2(3) . .
O14 Cu7 O450 93.1(3) . .
O13 Cu7 O450 90.3(3) . .
N11 Cu7 O450 90.1(3) . .
N14 Cu8 O16 93.2(3) . .
N14 Cu8 O15 172.6(3) . .
O16 Cu8 O15 84.3(3) . .
N14 Cu8 N13 80.9(3) . .
O16 Cu8 N13 164.6(3) . .
O15 Cu8 N13 103.2(3) . .
N16 Cu9 O17 168.5(3) . .
N16 Cu9 O18 94.2(3) . .
O17 Cu9 O18 84.7(3) . .
N16 Cu9 N15 83.2(3) . .
O17 Cu9 N15 94.8(3) . .
O18 Cu9 N15 164.4(4) . .
N18 Cu10 O20 90.0(3) . .
N18 Cu10 O19 176.1(3) . .
O20 Cu10 O19 86.2(3) . .
N18 Cu10 N17 83.1(3) . .
O20 Cu10 N17 167.9(3) . .
O19 Cu10 N17 100.8(3) . .
N30 Cu11 O22 91.6(3) . .
N30 Cu11 O21 169.2(4) . .
O22 Cu11 O21 85.2(3) . .
N30 Cu11 N29 81.9(4) . .
O22 Cu11 N29 172.0(4) . .
O21 Cu11 N29 100.4(3) . .
N22 Cu12 O24 91.8(3) . .
N22 Cu12 O23 175.2(3) . .
O24 Cu12 O23 86.6(3) . .
N22 Cu12 N21 82.1(4) . .
O24 Cu12 N21 171.5(3) . .
O23 Cu12 N21 99.0(4) . .
N24 Cu13 O26 91.9(3) . .
N24 Cu13 O25 166.0(3) . .
O26 Cu13 O25 84.8(3) . .
N24 Cu13 N23 82.0(4) . .
O26 Cu13 N23 172.5(3) . .
O25 Cu13 N23 100.1(3) . .
N24 Cu13 O407 93.2(3) . .
O26 Cu13 O407 98.9(3) . .
O25 Cu13 O407 100.7(3) . .
N23 Cu13 O407 85.8(3) . .
N26 Cu14 O27 178.1(3) . .
N26 Cu14 O28 94.6(3) . .
O27 Cu14 O28 85.7(3) . .
N26 Cu14 N25 81.8(3) . .
O27 Cu14 N25 98.2(3) . .
O28 Cu14 N25 172.6(3) . .
N28 Cu15 O29 158.8(3) . .
N28 Cu15 O30 93.6(3) . .
O29 Cu15 O30 85.8(3) . .
N28 Cu15 N27 81.4(3) . .
O29 Cu15 N27 98.6(3) . .
O30 Cu15 N27 175.0(3) . .
N40 Cu16 O32 93.2(3) . .
N40 Cu16 O31 173.0(4) . .
O32 Cu16 O31 84.8(3) . .
N40 Cu16 N39 83.1(4) . .
O32 Cu16 N39 173.9(3) . .
O31 Cu16 N39 99.4(3) . .
N32 Cu17 O33 171.7(4) . .
N32 Cu17 O34 95.1(3) . .
O33 Cu17 O34 85.4(3) . .
N32 Cu17 N31 82.4(4) . .
O33 Cu17 N31 96.9(4) . .
O34 Cu17 N31 177.2(4) . .
N34 Cu18 O36 92.3(3) . .
N34 Cu18 O35 175.0(4) . .
O36 Cu18 O35 85.5(3) . .
N34 Cu18 N33 81.7(4) . .
O36 Cu18 N33 170.2(4) . .
O35 Cu18 N33 101.2(3) . .
N36 Cu19 O37 177.8(4) . .
N36 Cu19 O38 93.1(3) . .
O37 Cu19 O38 85.1(3) . .
N36 Cu19 N35 82.4(4) . .
O37 Cu19 N35 99.5(3) . .
O38 Cu19 N35 173.2(3) . .
N38 Cu20 O40 93.5(3) . .
N38 Cu20 O39 171.6(4) . .
O40 Cu20 O39 83.5(3) . .
N38 Cu20 N37 82.4(4) . .
O40 Cu20 N37 174.9(3) . .
O39 Cu20 N37 100.1(4) . .
N38 Cu20 O223 89.8(3) . 2_658
O40 Cu20 O223 97.6(3) . 2_658
O39 Cu20 O223 98.4(3) . 2_658
N37 Cu20 O223 85.5(3) . 2_658
C1 O1 Cu1 107.7(6) . .
N2 O2 Cu1 109.3(5) . .
N2 O2 La1 117.2(5) . .
Cu1 O2 La1 118.6(3) . .
C9 O3 Cu2 108.2(6) . .
N4 O4 Cu2 107.9(5) . .
N4 O4 La1 114.7(5) . .
Cu2 O4 La1 118.6(3) . .
C17 O5 Cu3 107.5(6) . .
N6 O6 Cu3 107.5(5) . .
N6 O6 La1 113.0(5) . .
Cu3 O6 La1 116.6(3) . .
C25 O7 Cu4 106.8(6) . .
N8 O8 Cu4 110.2(5) . .
N8 O8 La1 120.7(5) . .
Cu4 O8 La1 113.9(3) . .
C33 O9 Cu5 106.1(6) . .
N10 O10 Cu5 108.1(5) . .
N10 O10 La1 119.2(5) . .
Cu5 O10 La1 125.4(3) . .
C41 O11 Cu6 104.2(6) . .
N12 O12 Cu6 106.8(5) . .
N12 O12 La2 120.5(5) . .
Cu6 O12 La2 118.2(3) . .
C49 O13 Cu7 107.8(6) . .
N14 O14 Cu7 109.3(5) . .
N14 O14 La2 124.4(5) . .
Cu7 O14 La2 125.4(3) . .
C57 O15 Cu8 107.9(6) . .
N16 O16 Cu8 109.7(5) . .
N16 O16 La2 114.2(5) . .
Cu8 O16 La2 118.5(3) . .
C65 O17 Cu9 107.4(6) . .
N18 O18 Cu9 106.2(5) . .
N18 O18 La2 114.2(5) . .
Cu9 O18 La2 117.7(3) . .
C73 O19 Cu10 106.5(6) . .
N20 O20 Cu10 108.1(5) . .
N20 O20 La2 117.3(5) . .
Cu10 O20 La2 122.6(3) . .
C81 O21 Cu11 107.8(6) . .
N22 O22 Cu11 110.2(5) . .
N22 O22 La3 120.6(5) . .
Cu11 O22 La3 116.5(3) . .
C89 O23 Cu12 105.9(6) . .
N24 O24 Cu12 108.0(5) . .
N24 O24 La3 120.1(5) . .
Cu12 O24 La3 124.8(3) . .
C97 O25 Cu13 107.9(6) . .
N26 O26 Cu13 108.2(5) . .
N26 O26 La3 114.8(5) . .
Cu13 O26 La3 124.2(3) . .
C105 O27 Cu14 108.3(6) . .
N28 O28 Cu14 107.2(5) . .
N28 O28 La3 118.9(5) . .
Cu14 O28 La3 109.9(3) . .
C113 O29 Cu15 108.2(7) . .
N30 O30 Cu15 107.2(5) . .
N30 O30 La3 114.7(5) . .
Cu15 O30 La3 120.3(3) . .
C121 O31 Cu16 107.8(7) . .
N32 O32 Cu16 108.9(5) . .
N32 O32 La4 118.1(5) . .
Cu16 O32 La4 114.4(3) . .
C129 O33 Cu17 107.8(7) . .
N34 O34 Cu17 106.7(5) . .
N34 O34 La4 116.1(5) . .
Cu17 O34 La4 115.3(3) . .
C137 O35 Cu18 107.7(6) . .
N36 O36 Cu18 109.1(5) . .
N36 O36 La4 119.2(5) . .
Cu18 O36 La4 120.6(3) . .
C145 O37 Cu19 106.6(6) . .
N38 O38 Cu19 107.8(5) . .
N38 O38 La4 121.3(5) . .
Cu19 O38 La4 120.9(3) . .
C153 O39 Cu20 106.9(7) . .
N40 O40 Cu20 109.3(6) . .
N40 O40 La4 116.9(6) . .
Cu20 O40 La4 121.2(3) . .
C2 N1 Cu2 112.2(6) . .
C1 N2 O2 113.8(8) . .
C1 N2 Cu2 119.4(7) . .
O2 N2 Cu2 126.7(6) . .
C10 N3 Cu3 113.2(7) . .
C9 N4 O4 114.4(8) . .
C9 N4 Cu3 120.1(7) . .
O4 N4 Cu3 125.2(6) . .
C18 N5 Cu4 111.6(6) . .
C17 N6 O6 115.5(9) . .
C17 N6 Cu4 118.6(7) . .
O6 N6 Cu4 125.7(6) . .
C26 N7 Cu5 111.4(6) . .
C25 N8 O8 112.9(8) . .
C25 N8 Cu5 119.7(7) . .
O8 N8 Cu5 126.5(6) . .
C34 N9 Cu1 111.4(6) . .
C33 N10 O10 115.1(8) . .
C33 N10 Cu1 120.5(7) . .
O10 N10 Cu1 123.7(6) . .
C42 N11 Cu7 111.9(6) . .
C41 N12 O12 113.5(7) . .
C41 N12 Cu7 119.8(6) . .
O12 N12 Cu7 126.1(5) . .
C50 N13 Cu8 113.5(6) . .
C49 N14 O14 113.9(8) . .
C49 N14 Cu8 122.3(7) . .
O14 N14 Cu8 123.3(6) . .
C58 N15 Cu9 110.0(7) . .
C57 N16 O16 114.5(8) . .
C57 N16 Cu9 119.2(7) . .
O16 N16 Cu9 126.2(6) . .
C66 N17 Cu10 112.3(6) . .
C65 N18 O18 113.5(8) . .
C65 N18 Cu10 120.0(7) . .
O18 N18 Cu10 126.5(6) . .
C74 N19 Cu6 111.9(6) . .
C73 N20 O20 114.1(8) . .
C73 N20 Cu6 120.9(7) . .
O20 N20 Cu6 124.8(7) . .
C82 N21 Cu12 113.5(7) . .
C81 N22 O22 112.2(8) . .
C81 N22 Cu12 120.3(7) . .
O22 N22 Cu12 127.0(6) . .
C90 N23 Cu13 109.9(6) . .
C89 N24 O24 113.3(8) . .
C89 N24 Cu13 120.7(8) . .
O24 N24 Cu13 125.8(6) . .
C98 N25 Cu14 111.9(6) . .
C97 N26 O26 115.1(8) . .
C97 N26 Cu14 121.1(7) . .
O26 N26 Cu14 123.0(6) . .
C106 N27 Cu15 108.2(6) . .
C105 N28 O28 115.4(8) . .
C105 N28 Cu15 116.1(7) . .
O28 N28 Cu15 125.3(6) . .
C114 N29 Cu11 112.3(6) . .
C113 N30 O30 114.7(9) . .
C113 N30 Cu11 119.3(7) . .
O30 N30 Cu11 125.4(6) . .
C122 N31 Cu17 113.6(8) . .
C121 N32 O32 114.5(9) . .
C121 N32 Cu17 118.8(8) . .
O32 N32 Cu17 124.8(6) . .
C130 N33 Cu18 108.5(6) . .
C129 N34 O34 113.9(8) . .
C129 N34 Cu18 118.7(7) . .
O34 N34 Cu18 126.4(6) . .
C138 N35 Cu19 113.3(6) . .
C137 N36 O36 114.3(8) . .
C137 N36 Cu19 120.7(7) . .
O36 N36 Cu19 125.0(6) . .
C146 N37 Cu20 112.1(6) . .
C145 N38 O38 113.4(8) . .
C145 N38 Cu20 120.6(7) . .
O38 N38 Cu20 125.7(6) . .
C154 N39 Cu16 111.1(6) . .
C153 N40 O40 114.8(9) . .
C153 N40 Cu16 119.8(7) . .
O40 N40 Cu16 125.3(7) . .
N2 C1 O1 123.8(9) . .
N2 C1 C2 117.4(9) . .
O1 C1 C2 118.8(9) . .
C3 C2 C1 111.5(9) . .
C3 C2 N1 110.1(9) . .
C1 C2 N1 108.1(9) . .
C4 C3 C8 121.3(12) . .
C4 C3 C2 120.9(11) . .
C8 C3 C2 117.8(12) . .
C3 C4 C5 118.5(13) . .
C6 C5 C4 117.9(15) . .
C5 C6 C7 125.8(15) . .
C6 C7 C8 115.3(14) . .
C3 C8 C7 120.9(14) . .
O3 C9 N4 124.6(10) . .
O3 C9 C10 120.7(10) . .
N4 C9 C10 114.7(10) . .
N3 C10 C9 108.7(9) . .
N3 C10 C11 111.3(9) . .
C9 C10 C11 110.4(9) . .
C12 C11 C16 121.7(12) . .
C12 C11 C10 119.1(11) . .
C16 C11 C10 119.2(11) . .
C11 C12 C13 119.3(13) . .
C12 C13 C14 119.9(15) . .
C15 C14 C13 120.2(15) . .
C16 C15 C14 119.3(15) . .
C11 C16 C15 119.5(14) . .
N6 C17 O5 122.1(10) . .
N6 C17 C18 116.9(10) . .
O5 C17 C18 120.9(9) . .
N5 C18 C17 109.7(8) . .
N5 C18 C19 110.2(9) . .
C17 C18 C19 110.3(9) . .
C20 C19 C24 120.9(12) . .
C20 C19 C18 120.7(12) . .
C24 C19 C18 118.4(11) . .
C19 C20 C21 119.9(13) . .
C22 C21 C20 118.8(14) . .
C21 C22 C23 120.3(14) . .
C24 C23 C22 120.0(14) . .
C23 C24 C19 119.8(14) . .
O7 C25 N8 124.6(10) . .
O7 C25 C26 120.3(10) . .
N8 C25 C26 115.1(9) . .
C25 C26 N7 109.1(9) . .
C25 C26 C27 112.7(9) . .
N7 C26 C27 110.8(9) . .
C32 C27 C28 116.6(12) . .
C32 C27 C26 122.8(12) . .
C28 C27 C26 120.4(11) . .
C29 C28 C27 121.4(15) . .
C30 C29 C28 118.0(17) . .
C29 C30 C31 121.9(15) . .
C32 C31 C30 118.7(15) . .
C31 C32 C27 123.3(15) . .
O9 C33 N10 124.1(10) . .
O9 C33 C34 120.3(9) . .
N10 C33 C34 115.6(9) . .
C35 C34 N9 113.6(8) . .
C35 C34 C33 112.9(9) . .
N9 C34 C33 108.3(8) . .
C36 C35 C40 117.1(11) . .
C36 C35 C34 122.0(11) . .
C40 C35 C34 120.9(11) . .
C35 C36 C37 120.5(15) . .
C38 C37 C36 121.3(16) . .
C37 C38 C39 119.6(16) . .
C40 C39 C38 120.8(17) . .
C39 C40 C35 120.7(15) . .
O11 C41 N12 124.7(8) . .
O11 C41 C42 120.6(8) . .
N12 C41 C42 114.7(8) . .
C41 C42 N11 109.4(8) . .
C41 C42 C43 110.2(8) . .
N11 C42 C43 110.6(8) . .
C48 C43 C44 119.7(10) . .
C48 C43 C42 121.4(9) . .
C44 C43 C42 118.9(9) . .
C45 C44 C43 119.7(10) . .
C44 C45 C46 120.5(10) . .
C47 C46 C45 120.7(11) . .
C46 C47 C48 119.2(11) . .
C43 C48 C47 120.1(11) . .
N14 C49 O13 125.0(9) . .
N14 C49 C50 114.5(9) . .
O13 C49 C50 120.4(9) . .
C51 C50 N13 112.7(9) . .
C51 C50 C49 111.5(9) . .
N13 C50 C49 108.0(8) . .
C56 C51 C52 118.6(12) . .
C56 C51 C50 121.5(11) . .
C52 C51 C50 119.8(11) . .
C51 C52 C53 119.7(14) . .
C54 C53 C52 120.5(15) . .
C53 C54 C55 120.5(15) . .
C54 C55 C56 119.2(15) . .
C51 C56 C55 121.6(14) . .
N16 C57 O15 122.7(9) . .
N16 C57 C58 115.0(9) . .
O15 C57 C58 122.3(9) . .
C59 C58 C57 118.7(10) . .
C59 C58 N15 108.0(9) . .
C57 C58 N15 109.5(9) . .
C60 C59 C64 119.0(11) . .
C60 C59 C58 122.7(11) . .
C64 C59 C58 118.3(11) . .
C59 C60 C61 120.2(11) . .
C62 C61 C60 120.0(12) . .
C61 C62 C63 122.7(11) . .
C64 C63 C62 117.0(11) . .
C63 C64 C59 121.0(12) . .
O17 C65 N18 124.3(9) . .
O17 C65 C66 120.4(9) . .
N18 C65 C66 115.3(9) . .
C67 C66 N17 115.1(8) . .
C67 C66 C65 109.1(9) . .
N17 C66 C65 108.7(8) . .
C72 C67 C68 118.7(12) . .
C72 C67 C66 120.5(11) . .
C68 C67 C66 120.8(10) . .
C67 C68 C69 123.2(13) . .
C70 C69 C68 116.2(15) . .
C71 C70 C69 123.5(14) . .
C70 C71 C72 119.0(13) . .
C67 C72 C71 119.3(13) . .
O19 C73 N20 124.4(9) . .
O19 C73 C74 121.3(9) . .
N20 C73 C74 114.2(9) . .
N19 C74 C75 113.6(8) . .
N19 C74 C73 110.1(8) . .
C75 C74 C73 110.6(8) . .
C76 C75 C80 117.9(12) . .
C76 C75 C74 120.9(12) . .
C80 C75 C74 121.0(10) . .
C75 C76 C77 122.5(15) . .
C76 C77 C78 119.2(15) . .
C79 C78 C77 120.4(15) . .
C78 C79 C80 119.3(15) . .
C75 C80 C79 120.6(13) . .
O21 C81 N22 123.4(9) . .
O21 C81 C82 122.9(9) . .
N22 C81 C82 113.7(10) . .
N21 C82 C81 109.9(9) . .
N21 C82 C83 111.2(11) . .
C81 C82 C83 113.8(10) . .
C84 C83 C88 119.4(12) . .
C84 C83 C82 120.8(11) . .
C88 C83 C82 119.8(11) . .
C83 C84 C85 121.3(13) . .
C86 C85 C84 118.1(14) . .
C85 C86 C87 121.9(13) . .
C88 C87 C86 118.3(12) . .
C83 C88 C87 120.9(13) . .
N24 C89 O23 125.9(10) . .
N24 C89 C90 114.7(9) . .
O23 C89 C90 119.2(9) . .
N23 C90 C89 109.0(8) . .
N23 C90 C91 110.7(9) . .
C89 C90 C91 116.3(9) . .
C96 C91 C92 119.2(10) . .
C96 C91 C90 120.3(10) . .
C92 C91 C90 120.3(10) . .
C93 C92 C91 120.4(12) . .
C94 C93 C92 118.9(12) . .
C93 C94 C95 122.4(13) . .
C94 C95 C96 118.2(12) . .
C91 C96 C95 120.8(11) . .
O25 C97 N26 123.5(9) . .
O25 C97 C98 121.1(9) . .
N26 C97 C98 115.4(9) . .
N25 C98 C97 108.7(8) . .
N25 C98 C99 110.4(8) . .
C97 C98 C99 109.5(8) . .
C104 C99 C100 117.4(10) . .
C104 C99 C98 120.8(10) . .
C100 C99 C98 121.7(9) . .
C99 C100 C101 119.1(11) . .
C102 C101 C100 124.0(12) . .
C101 C102 C103 117.9(12) . .
C104 C103 C102 117.6(13) . .
C99 C104 C103 123.8(12) . .
N28 C105 O27 123.0(9) . .
N28 C105 C106 117.4(9) . .
O27 C105 C106 119.5(9) . .
C105 C106 N27 108.3(8) . .
C105 C106 C107 111.1(8) . .
N27 C106 C107 110.3(8) . .
C108 C107 C112 117.9(11) . .
C108 C107 C106 121.5(10) . .
C112 C107 C106 120.6(10) . .
C107 C108 C109 121.1(12) . .
C110 C109 C108 118.7(13) . .
C111 C110 C109 122.4(12) . .
C110 C111 C112 118.6(12) . .
C111 C112 C107 121.1(12) . .
O29 C113 N30 124.0(10) . .
O29 C113 C114 119.6(10) . .
N30 C113 C114 116.4(10) . .
C113 C114 C115 113.4(9) . .
C113 C114 N29 108.7(9) . .
C115 C114 N29 113.2(9) . .
C116 C115 C120 116.6(13) . .
C116 C115 C114 121.3(12) . .
C120 C115 C114 122.1(11) . .
C115 C116 C117 121.0(15) . .
C118 C117 C116 122.0(16) . .
C117 C118 C119 118.0(16) . .
C118 C119 C120 120.1(14) . .
C119 C120 C115 122.3(12) . .
O31 C121 N32 124.0(10) . .
O31 C121 C122 120.9(11) . .
N32 C121 C122 115.0(11) . .
N31 C122 C123 112.3(10) . .
N31 C122 C121 108.3(10) . .
C123 C122 C121 111.7(10) . .
C128 C123 C124 119.1(13) . .
C128 C123 C122 119.8(10) . .
C124 C123 C122 121.0(12) . .
C125 C124 C123 120.7(14) . .
C124 C125 C126 120.0(14) . .
C125 C126 C127 120.5(15) . .
C128 C127 C126 118.5(16) . .
C127 C128 C123 121.1(14) . .
O33 C129 N34 124.6(10) . .
O33 C129 C130 120.7(10) . .
N34 C129 C130 114.6(10) . .
C129 C130 C131 109.8(10) . .
C129 C130 N33 108.6(9) . .
C131 C130 N33 110.4(9) . .
C136 C131 C132 119.4(13) . .
C136 C131 C130 120.3(11) . .
C132 C131 C130 120.3(12) . .
C133 C132 C131 116.4(15) . .
C134 C133 C132 126.4(15) . .
C133 C134 C135 116.8(15) . .
C136 C135 C134 119.5(15) . .
C131 C136 C135 121.5(13) . .
O35 C137 N36 123.5(10) . .
O35 C137 C138 121.9(9) . .
N36 C137 C138 114.6(9) . .
N35 C138 C139 111.9(8) . .
N35 C138 C137 108.5(8) . .
C139 C138 C137 112.9(8) . .
C140 C139 C144 117.6(10) . .
C140 C139 C138 121.1(10) . .
C144 C139 C138 121.1(9) . .
C139 C140 C141 121.0(12) . .
C140 C141 C142 119.0(12) . .
C143 C142 C141 120.4(11) . .
C142 C143 C144 120.2(13) . .
C143 C144 C139 121.5(12) . .
O37 C145 N38 125.2(10) . .
O37 C145 C146 120.5(10) . .
N38 C145 C146 114.3(9) . .
N37 C146 C147 112.8(9) . .
N37 C146 C145 109.3(9) . .
C147 C146 C145 111.0(9) . .
C152 C147 C148 114.7(13) . .
C152 C147 C146 124.4(13) . .
C148 C147 C146 120.3(11) . .
C147 C148 C149 120.2(15) . .
C150 C149 C148 121(2) . .
C149 C150 C151 122.2(18) . .
C152 C151 C150 115.5(15) . .
C147 C152 C151 125.5(17) . .
O39 C153 N40 124.3(10) . .
O39 C153 C154 120.0(11) . .
N40 C153 C154 115.6(10) . .
N39 C154 C155 112.7(11) . .
N39 C154 C153 109.0(9) . .
C155 C154 C153 107.1(10) . .
C156 C155 C160 118.1(15) . .
C156 C155 C154 119.8(15) . .
C160 C155 C154 122.1(14) . .
C155 C156 C157 119.5(19) . .
C156 C157 C158 118.5(19) . .
C159 C158 C157 121.3(18) . .
C158 C159 C160 119(2) . .
C159 C160 C155 123.7(18) . .
C200 O200 Cu2 123.2(7) . .
O200 C200 O201 125.9(10) . .
O200 C200 C201 117.7(10) . .
O201 C200 C201 116.4(10) . .
C202 C201 C200 127.4(10) . .
C202 C201 S200 111.4(8) . .
C200 C201 S200 121.2(9) . .
C201 C202 C203 112.1(10) . .
C204 C203 C202 112.9(10) . .
C203 C204 C205 126.7(10) . .
C203 C204 S200 111.2(8) . .
C205 C204 S200 122.1(8) . .
C201 S200 C204 92.3(5) . .
C206 C205 C204 128.8(10) . .
C206 C205 S201 110.7(8) . .
C204 C205 S201 120.5(8) . .
C205 C206 C207 114.1(10) . .
C208 C207 C206 111.9(10) . .
C207 C208 C209 130.1(10) . .
C207 C208 S201 111.2(8) . .
C209 C208 S201 118.7(8) . .
C205 S201 C208 92.1(5) . .
O203 C209 O202 128.0(10) . .
O203 C209 C208 117.0(10) . .
O202 C209 C208 114.9(9) . .
C209 O202 Cu6 120.4(6) . .
C209 O203 La2 147.2(7) . .
C210 O210 La3 156.6(8) . .
O211 C210 O210 124.9(11) . .
O211 C210 C211 120.2(10) . .
O210 C210 C211 114.8(10) . .
C212 C211 C210 129.4(10) . .
C212 C211 S210 111.9(8) . .
C210 C211 S210 118.5(8) . .
C211 C212 C213 113.3(10) . .
C214 C213 C212 112.1(11) . .
C213 C214 C215 127.0(11) . .
C213 C214 S210 110.8(9) . .
C215 C214 S210 122.0(8) . .
C216 C215 C214 126.5(10) . .
C216 C215 S211 111.4(8) . .
C214 C215 S211 122.0(8) . .
C215 C216 C217 112.8(10) . .
C218 C217 C216 112.0(10) . .
C217 C218 C219 128.8(11) . .
C217 C218 S211 112.0(8) . .
C219 C218 S211 119.1(9) . .
O212 C219 O213 125.4(11) . .
O212 C219 C218 117.0(11) . .
O213 C219 C218 117.5(11) . .
C219 O213 La4 146.0(8) . .
C211 S210 C214 92.0(5) . .
C215 S211 C218 91.5(6) . .
C220 O220 La3 92.4(6) . .
C220 O221 La3 94.2(7) . .
O221 C220 O220 123.3(10) . .
O221 C220 C221 119.2(10) . .
O220 C220 C221 117.5(9) . .
O221 C220 La3 61.8(6) . .
O220 C220 La3 62.2(5) . .
C221 C220 La3 170.2(7) . .
C222 C221 C220 128.5(10) . .
C222 C221 S220 111.0(8) . .
C220 C221 S220 120.5(8) . .
C221 C222 C223 113.5(10) . .
C224 C223 C222 112.5(11) . .
C223 C224 C225 128.3(10) . .
C223 C224 S220 110.5(8) . .
C225 C224 S220 121.1(8) . .
C226 C225 C224 127.7(10) . .
C226 C225 S221 111.2(8) . .
C224 C225 S221 121.1(8) . .
C225 C226 C227 112.9(11) . .
C228 C227 C226 112.1(10) . .
C227 C228 C229 126.8(10) . .
C227 C228 S221 112.1(8) . .
C229 C228 S221 121.1(8) . .
O223 C229 O222 125.4(10) . .
O223 C229 C228 118.6(10) . .
O222 C229 C228 116.0(10) . .
C229 O223 Cu20 127.8(7) . 2_648
C221 S220 C224 92.4(5) . .
C228 S221 C225 91.7(5) . .
C260 O260 La1 92.2(7) . .
C260 O261 La1 92.2(7) . .
O260 C260 O261 122.8(10) . .
O260 C260 C261 118.5(10) . .
O261 C260 C261 118.7(11) . .
O260 C260 La1 62.7(6) . .
O261 C260 La1 62.3(6) . .
C261 C260 La1 163.3(8) . .
C262 C261 C260 129.9(11) . .
C262 C261 S260 112.0(9) . .
C260 C261 S260 118.1(9) . .
C261 C262 C263 114.4(12) . .
C262 C263 C264 111.0(11) . .
C263 C264 C265 128.1(11) . .
C263 C264 S260 111.0(9) . .
C265 C264 S260 120.6(9) . .
C266 C265 C264 124.8(11) . .
C266 C265 S261 111.3(8) . .
C264 C265 S261 122.9(9) . .
C267 C266 C265 111.0(11) . .
C268 C267 C266 113.8(11) . .
C267 C268 C269 129.2(11) . .
C267 C268 S261 111.5(9) . .
C269 C268 S261 119.0(9) . .
O262 C269 O263 125.7(11) . .
O262 C269 C268 116.8(12) . .
O263 C269 C268 117.5(11) . .
C261 S260 C264 91.5(5) . .
C265 S261 C268 92.3(6) . .
C280 O280 La2 93.2(6) . .
C280 O281 La2 92.3(6) . .
O280 C280 O281 124.5(10) . .
O280 C280 C281 116.2(10) . .
O281 C280 C281 119.3(10) . .
O280 C280 La2 61.9(5) . .
O281 C280 La2 62.6(6) . .
C281 C280 La2 177.9(8) . .
C282 C281 C280 129.9(11) . .
C282 C281 S281 111.6(9) . .
C280 C281 S281 118.4(8) . .
C281 C282 C283 113.3(13) . .
C284 C283 C282 112.1(12) . .
C283 C284 C285 130.1(11) . .
C283 C284 S281 112.0(9) . .
C285 C284 S281 117.9(9) . .
C286 C285 C284 126.0(10) . .
C286 C285 S280 112.8(8) . .
C284 C285 S280 121.1(9) . .
C285 C286 C287 112.0(11) . .
C288 C287 C286 111.8(11) . .
C287 C288 C289 128.3(11) . 2_656
C287 C288 S280 112.9(8) . .
C289 C288 S280 118.8(9) 2_656 .
O282 C289 O283 125.4(11) . .
O282 C289 C288 119.5(11) . 2_646
O283 C289 C288 115.0(10) . 2_646
C289 O282 Cu4 130.6(8) . .
C289 O283 La1 133.6(7) . .
C288 S280 C285 90.4(6) . .
C281 S281 C284 91.0(6) . .
C290 O290 La4 93.8(8) . .
C290 O291 La4 91.8(8) . .
O291 C290 O290 121.4(12) . .
O291 C290 C291 124.5(14) . .
O290 C290 C291 114.1(14) . .
O291 C290 La4 63.4(7) . .
O290 C290 La4 61.2(7) . .
C291 C290 La4 159.7(9) . .
C292 C291 C290 126.8(11) . .
C292 C291 S290 112.3(5) . .
C290 C291 S290 120.7(9) . .
C291 C292 C293 112.3(5) . .
C292 C293 C294 109.2(6) . .
C293 C294 C295 118.6(12) . .
C293 C294 S290 112.7(5) . .
C295 C294 S290 128.8(10) . .
C294 S290 C291 93.4(3) . .
C294 C295 C296 120.9(14) . .
C294 C295 S291 128.8(12) . .
C296 C295 S291 110.3(12) . .
C295 C296 C297 112.3(14) . .
C298 C297 C296 109.4(14) . .
C297 C298 C299 122.6(13) . .
C297 C298 S291 113.1(11) . .
C299 C298 S291 124.2(11) . .
C298 S291 C295 94.8(8) . .
O292 C299 O293 129.9(12) . .
O292 C299 C298 117.8(12) . .
O293 C299 C298 111.8(11) . .
C450 O450 Cu7 127.4(8) . .
O450 C450 N450 125.9(12) . .
C450 N450 C451 121.1(11) . .
C450 N450 C452 121.0(11) . .
C451 N450 C452 117.8(11) . .
O500 C500 N500 125.3(14) . .
C500 N500 C502 123.4(14) . .
C500 N500 C501 121.4(13) . .
C502 N500 C501 115.2(12) . .
O510 C510 N510 122.0(13) . .
C511 N510 C510 122.5(13) . .
C511 N510 C512 118.9(12) . .
C510 N510 C512 118.3(12) . .
O520 C520 N520 125.2(13) . .
C520 N520 C522 121.4(12) . .
C520 N520 C521 120.9(11) . .
C522 N520 C521 117.5(11) . .
O530 C530 N530 120(3) . .
C530 N530 C532 120(2) . .
C530 N530 C531 116(2) . .
C532 N530 C531 124(2) . .

loop_
_geom_bond_atom_site_label_1
_geom_bond_atom_site_label_2
_geom_bond_distance
_geom_bond_site_symmetry_2
La1 O283 2.440(8) .
La1 O10 2.545(7) .
La1 O2 2.562(7) .
La1 O6 2.571(6) .
La1 O4 2.575(7) .
La1 O300 2.579(7) .
La1 O8 2.596(7) .
La1 O261 2.607(8) .
La1 O260 2.615(7) .
La1 C260 2.942(11) .
La2 O14 2.463(7) .
La2 O203 2.477(7) .
La2 O20 2.537(6) .
La2 O12 2.575(6) .
La2 O16 2.604(7) .
La2 O18 2.606(7) .
La2 O280 2.623(7) .
La2 O303 2.628(7) .
La2 O281 2.637(7) .
La2 C280 2.969(11) .
La3 O210 2.393(8) .
La3 O26 2.514(7) .
La3 O28 2.553(6) .
La3 O22 2.576(7) .
La3 O24 2.578(7) .
La3 O30 2.591(7) .
La3 O307 2.629(7) .
La3 O221 2.661(7) .
La3 O220 2.665(7) .
La3 C220 3.011(11) .
La4 O213 2.462(7) .
La4 O40 2.544(8) .
La4 O36 2.568(7) .
La4 O32 2.568(7) .
La4 O290 2.574(8) .
La4 O38 2.576(7) .
La4 O34 2.596(7) .
La4 O291 2.624(9) .
La4 O310 2.640(7) .
La4 C290 2.933(13) .
Cu1 N10 1.888(9) .
Cu1 O1 1.932(7) .
Cu1 O2 1.935(7) .
Cu1 N9 2.029(8) .
Cu2 N2 1.917(8) .
Cu2 O4 1.957(7) .
Cu2 O3 1.960(7) .
Cu2 N1 2.021(9) .
Cu2 O200 2.291(7) .
Cu3 N4 1.893(9) .
Cu3 O6 1.909(7) .
Cu3 O5 1.935(7) .
Cu3 N3 1.961(9) .
Cu4 N6 1.903(9) .
Cu4 O8 1.908(7) .
Cu4 O7 1.961(8) .
Cu4 N5 2.016(8) .
Cu4 O282 2.428(8) .
Cu5 N8 1.904(9) .
Cu5 O10 1.917(7) .
Cu5 O9 1.968(7) .
Cu5 N7 1.999(9) .
Cu6 N20 1.918(9) .
Cu6 O12 1.933(7) .
Cu6 O11 1.971(7) .
Cu6 N19 2.036(8) .
Cu6 O202 2.267(7) .
Cu7 N12 1.912(8) .
Cu7 O14 1.937(7) .
Cu7 O13 1.957(7) .
Cu7 N11 1.986(8) .
Cu7 O450 2.376(9) .
Cu8 N14 1.893(8) .
Cu8 O16 1.902(7) .
Cu8 O15 1.950(7) .
Cu8 N13 2.007(9) .
Cu9 N16 1.902(8) .
Cu9 O17 1.930(7) .
Cu9 O18 1.947(7) .
Cu9 N15 1.983(9) .
Cu10 N18 1.886(8) .
Cu10 O20 1.904(6) .
Cu10 O19 1.930(7) .
Cu10 N17 1.989(8) .
Cu11 N30 1.909(9) .
Cu11 O22 1.929(7) .
Cu11 O21 1.948(8) .
Cu11 N29 2.016(9) .
Cu12 N22 1.876(9) .
Cu12 O24 1.905(7) .
Cu12 O23 1.923(7) .
Cu12 N21 2.021(9) .
Cu13 N24 1.910(9) .
Cu13 O26 1.935(7) .
Cu13 O25 1.971(7) .
Cu13 N23 2.032(9) .
Cu13 O407 2.384(7) .
Cu14 N26 1.891(8) .
Cu14 O27 1.915(7) .
Cu14 O28 1.931(6) .
Cu14 N25 2.032(8) .
Cu15 N28 1.922(8) .
Cu15 O29 1.930(7) .
Cu15 O30 1.935(7) .
Cu15 N27 2.031(9) .
Cu16 N40 1.883(9) .
Cu16 O32 1.928(7) .
Cu16 O31 1.931(7) .
Cu16 N39 2.025(9) .
Cu17 N32 1.914(9) .
Cu17 O33 1.931(8) .
Cu17 O34 1.937(7) .
Cu17 N31 1.980(10) .
Cu18 N34 1.898(9) .
Cu18 O36 1.911(7) .
Cu18 O35 1.944(7) .
Cu18 N33 1.980(9) .
Cu19 N36 1.880(9) .
Cu19 O37 1.919(7) .
Cu19 O38 1.927(7) .
Cu19 N35 2.016(8) .
Cu20 N38 1.895(9) .
Cu20 O40 1.957(8) .
Cu20 O39 1.970(8) .
Cu20 N37 2.034(9) .
Cu20 O223 2.434(7) 2_658
O1 C1 1.309(13) .
O2 N2 1.395(10) .
O3 C9 1.279(13) .
O4 N4 1.421(10) .
O5 C17 1.310(13) .
O6 N6 1.414(11) .
O7 C25 1.281(12) .
O8 N8 1.388(10) .
O9 C33 1.298(12) .
O10 N10 1.405(10) .
O11 C41 1.291(11) .
O12 N12 1.399(10) .
O13 C49 1.284(12) .
O14 N14 1.405(9) .
O15 C57 1.304(12) .
O16 N16 1.403(10) .
O17 C65 1.271(12) .
O18 N18 1.435(10) .
O19 C73 1.286(12) .
O20 N20 1.399(11) .
O21 C81 1.312(13) .
O22 N22 1.412(11) .
O23 C89 1.310(12) .
O24 N24 1.430(11) .
O25 C97 1.292(12) .
O26 N26 1.427(10) .
O27 C105 1.308(12) .
O28 N28 1.419(10) .
O29 C113 1.278(13) .
O30 N30 1.422(10) .
O31 C121 1.269(14) .
O32 N32 1.368(11) .
O33 C129 1.276(13) .
O34 N34 1.436(11) .
O35 C137 1.289(12) .
O36 N36 1.401(10) .
O37 C145 1.270(12) .
O38 N38 1.387(10) .
O39 C153 1.290(14) .
O40 N40 1.369(10) .
N1 C2 1.517(14) .
N2 C1 1.296(13) .
N3 C10 1.497(15) .
N4 C9 1.302(14) .
N5 C18 1.481(14) .
N6 C17 1.300(13) .
N7 C26 1.506(13) .
N8 C25 1.308(13) .
N9 C34 1.517(13) .
N10 C33 1.307(13) .
N11 C42 1.519(12) .
N12 C41 1.309(12) .
N13 C50 1.496(13) .
N14 C49 1.282(13) .
N15 C58 1.505(14) .
N16 C57 1.293(12) .
N17 C66 1.499(13) .
N18 C65 1.308(13) .
N19 C74 1.491(12) .
N20 C73 1.311(13) .
N21 C82 1.463(16) .
N22 C81 1.359(13) .
N23 C90 1.504(13) .
N24 C89 1.279(13) .
N25 C98 1.497(13) .
N26 C97 1.303(13) .
N27 C106 1.509(13) .
N28 C105 1.286(13) .
N29 C114 1.506(14) .
N30 C113 1.311(14) .
N31 C122 1.501(15) .
N32 C121 1.318(14) .
N33 C130 1.525(14) .
N34 C129 1.305(13) .
N35 C138 1.476(13) .
N36 C137 1.321(13) .
N37 C146 1.470(14) .
N38 C145 1.308(14) .
N39 C154 1.490(15) .
N40 C153 1.307(15) .
C1 C2 1.511(14) .
C2 C3 1.488(17) .
C3 C4 1.329(18) .
C3 C8 1.383(17) .
C4 C5 1.442(19) .
C5 C6 1.31(2) .
C6 C7 1.37(2) .
C7 C8 1.396(19) .
C9 C10 1.516(14) .
C10 C11 1.521(16) .
C11 C12 1.368(17) .
C11 C16 1.395(17) .
C12 C13 1.40(2) .
C13 C14 1.40(2) .
C14 C15 1.40(2) .
C15 C16 1.396(19) .
C17 C18 1.490(15) .
C18 C19 1.528(16) .
C19 C20 1.320(17) .
C19 C24 1.422(18) .
C20 C21 1.433(18) .
C21 C22 1.38(2) .
C22 C23 1.40(2) .
C23 C24 1.35(2) .
C25 C26 1.489(15) .
C26 C27 1.508(16) .
C27 C32 1.373(16) .
C27 C28 1.429(19) .
C28 C29 1.38(2) .
C29 C30 1.38(3) .
C30 C31 1.39(3) .
C31 C32 1.35(2) .
C33 C34 1.517(15) .
C34 C35 1.480(14) .
C35 C36 1.386(16) .
C35 C40 1.400(17) .
C36 C37 1.442(19) .
C37 C38 1.30(3) .
C38 C39 1.40(3) .
C39 C40 1.39(2) .
C41 C42 1.516(14) .
C42 C43 1.542(14) .
C43 C48 1.351(15) .
C43 C44 1.423(14) .
C44 C45 1.373(15) .
C45 C46 1.381(16) .
C46 C47 1.364(16) .
C47 C48 1.436(16) .
C49 C50 1.515(14) .
C50 C51 1.483(15) .
C51 C56 1.339(18) .
C51 C52 1.384(17) .
C52 C53 1.437(19) .
C53 C54 1.31(2) .
C54 C55 1.38(2) .
C55 C56 1.41(2) .
C57 C58 1.503(15) .
C58 C59 1.477(16) .
C59 C60 1.380(17) .
C59 C64 1.409(16) .
C60 C61 1.409(17) .
C61 C62 1.331(18) .
C62 C63 1.415(18) .
C63 C64 1.400(16) .
C65 C66 1.518(14) .
C66 C67 1.497(16) .
C67 C72 1.366(16) .
C67 C68 1.388(17) .
C68 C69 1.413(18) .
C69 C70 1.37(2) .
C70 C71 1.35(2) .
C71 C72 1.455(18) .
C73 C74 1.533(14) .
C74 C75 1.520(15) .
C75 C76 1.365(18) .
C75 C80 1.372(17) .
C76 C77 1.37(2) .
C77 C78 1.38(2) .
C78 C79 1.35(2) .
C79 C80 1.413(18) .
C81 C82 1.510(15) .
C82 C83 1.527(16) .
C83 C84 1.371(17) .
C83 C88 1.371(16) .
C84 C85 1.410(19) .
C85 C86 1.35(2) .
C86 C87 1.40(2) .
C87 C88 1.391(18) .
C89 C90 1.515(16) .
C90 C91 1.533(15) .
C91 C96 1.383(15) .
C91 C92 1.413(16) .
C92 C93 1.391(17) .
C93 C94 1.382(19) .
C94 C95 1.382(18) .
C95 C96 1.413(16) .
C97 C98 1.515(14) .
C98 C99 1.526(14) .
C99 C104 1.368(15) .
C99 C100 1.379(15) .
C100 C101 1.394(17) .
C101 C102 1.318(17) .
C102 C103 1.430(18) .
C103 C104 1.378(17) .
C105 C106 1.496(14) .
C106 C107 1.516(15) .
C107 C108 1.374(16) .
C107 C112 1.404(15) .
C108 C109 1.403(18) .
C109 C110 1.366(19) .
C110 C111 1.355(18) .
C111 C112 1.397(17) .
C113 C114 1.496(14) .
C114 C115 1.503(16) .
C115 C116 1.343(18) .
C115 C120 1.384(17) .
C116 C117 1.39(2) .
C117 C118 1.34(2) .
C118 C119 1.36(2) .
C119 C120 1.370(18) .
C121 C122 1.523(16) .
C122 C123 1.503(16) .
C123 C128 1.366(18) .
C123 C124 1.368(16) .
C124 C125 1.35(2) .
C125 C126 1.35(2) .
C126 C127 1.38(2) .
C127 C128 1.36(2) .
C129 C130 1.477(16) .
C130 C131 1.519(18) .
C131 C136 1.366(19) .
C131 C132 1.394(18) .
C132 C133 1.38(2) .
C133 C134 1.32(2) .
C134 C135 1.40(2) .
C135 C136 1.385(19) .
C137 C138 1.537(15) .
C138 C139 1.527(14) .
C139 C140 1.368(15) .
C139 C144 1.404(15) .
C140 C141 1.384(17) .
C141 C142 1.392(18) .
C142 C143 1.346(18) .
C143 C144 1.353(16) .
C145 C146 1.546(14) .
C146 C147 1.499(16) .
C147 C152 1.353(18) .
C147 C148 1.369(19) .
C148 C149 1.39(2) .
C149 C150 1.27(2) .
C150 C151 1.36(2) .
C151 C152 1.36(2) .
C153 C154 1.525(16) .
C154 C155 1.519(18) .
C155 C156 1.37(2) .
C155 C160 1.38(2) .
C156 C157 1.40(2) .
C157 C158 1.41(3) .
C158 C159 1.34(3) .
C159 C160 1.34(2) .
O200 C200 1.272(13) .
O201 C200 1.275(14) .
C200 C201 1.479(15) .
C201 C202 1.382(16) .
C201 S200 1.710(11) .
C202 C203 1.410(15) .
C203 C204 1.376(15) .
C204 C205 1.458(14) .
C204 S200 1.711(10) .
C205 C206 1.361(15) .
C205 S201 1.713(11) .
C206 C207 1.410(16) .
C207 C208 1.368(15) .
C208 C209 1.503(15) .
C208 S201 1.729(11) .
C209 O203 1.238(12) .
C209 O202 1.264(13) .
O210 C210 1.284(13) .
O211 C210 1.245(14) .
C210 C211 1.494(15) .
C211 C212 1.349(15) .
C211 S210 1.725(10) .
C212 C213 1.430(16) .
C213 C214 1.386(16) .
C214 C215 1.457(15) .
C214 S210 1.730(11) .
C215 C216 1.379(16) .
C215 S211 1.713(11) .
C216 C217 1.419(16) .
C217 C218 1.364(16) .
C218 C219 1.486(16) .
C218 S211 1.732(11) .
C219 O212 1.230(15) .
C219 O213 1.246(14) .
O220 C220 1.296(13) .
O221 C220 1.230(12) .
C220 C221 1.474(15) .
C221 C222 1.375(15) .
C221 S220 1.723(10) .
C222 C223 1.411(15) .
C223 C224 1.392(15) .
C224 C225 1.446(14) .
C224 S220 1.732(11) .
C225 C226 1.371(16) .
C225 S221 1.720(11) .
C226 C227 1.421(16) .
C227 C228 1.363(16) .
C228 C229 1.480(14) .
C228 S221 1.718(10) .
C229 O223 1.274(13) .
C229 O222 1.279(13) .
O223 Cu20 2.434(7) 2_648
O260 C260 1.250(14) .
O261 C260 1.268(14) .
C260 C261 1.487(15) .
C261 C262 1.343(17) .
C261 S260 1.721(11) .
C262 C263 1.404(17) .
C263 C264 1.409(16) .
C264 C265 1.442(15) .
C264 S260 1.724(11) .
C265 C266 1.421(17) .
C265 S261 1.703(12) .
C266 C267 1.417(16) .
C267 C268 1.356(16) .
C268 C269 1.484(16) .
C268 S261 1.731(11) .
C269 O262 1.269(14) .
C269 O263 1.275(15) .
O280 C280 1.254(13) .
O281 C280 1.262(13) .
C280 C281 1.500(15) .
C281 C282 1.365(17) .
C281 S281 1.704(11) .
C282 C283 1.380(17) .
C283 C284 1.367(17) .
C284 C285 1.501(16) .
C284 S281 1.710(11) .
C285 C286 1.357(16) .
C285 S280 1.715(11) .
C286 C287 1.416(15) .
C287 C288 1.360(16) .
C288 C289 1.505(15) 2_656
C288 S280 1.710(11) .
C289 O282 1.247(14) .
C289 O283 1.299(14) .
C289 C288 1.504(15) 2_646
O290 C290 1.244(17) .
O291 C290 1.231(18) .
C290 C291 1.532(16) .
C291 C292 1.378(5) .
C291 S290 1.668(12) .
C292 C293 1.411(5) .
C293 C294 1.433(11) .
C294 C295 1.443(17) .
C294 S290 1.639(14) .
C295 C296 1.45(2) .
C295 S291 1.699(15) .
C296 C297 1.46(2) .
C297 C298 1.44(2) .
C298 C299 1.533(14) .
C298 S291 1.687(14) .
C299 O292 1.210(15) .
C299 O293 1.343(16) .
O470 C470 1.4394 .
O450 C450 1.205(14) .
C450 N450 1.336(15) .
N450 C451 1.433(15) .
N450 C452 1.451(16) .
O500 C500 1.261(18) .
C500 N500 1.346(18) .
N500 C502 1.442(18) .
N500 C501 1.515(19) .
O510 C510 1.260(17) .
C510 N510 1.411(18) .
N510 C511 1.409(16) .
N510 C512 1.455(17) .
O520 C520 1.217(15) .
C520 N520 1.346(16) .
N520 C522 1.429(16) .
N520 C521 1.490(18) .
O530 C530 1.19(3) .
C530 N530 1.39(3) .
N530 C532 1.50(3) .
N530 C531 1.57(3) .
O600 C600 1.4266 .
